data_7121313
loop_
_publ_author_name
'Terada, Misaki'
'Nishii, Yuji'
'Miura, Masahiro'

_publ_section_title
;
 Synthesis, crystal structure and reactivity of \h<sup>2</sup>-thiophyne
 Ni complexes.
;
_journal_issue 23
_journal_name_full 'Chemical communications (Cambridge, England)'
_journal_page_first 2918
_journal_page_last 2921
_journal_paper_doi 10.1039/c8cc00705e
_journal_volume 54
_journal_year 2018
_chemical_formula_moiety '0.67(C39 H62 Ni P2 S Si), 0.33(C38.93 H61.47 Ni P2 S Si)'
_chemical_formula_sum 'C38.98 H61.83 Ni P2 S Si'
_chemical_formula_weight 711.25
_space_group_crystal_system triclinic
_space_group_IT_number 2
_space_group_name_Hall '-P 1'
_space_group_name_H-M_alt 'P -1'
_symmetry_space_group_name_Hall '-P 1'
_symmetry_space_group_name_H-M 'P -1'
_atom_sites_solution_hydrogens geom
_atom_sites_solution_primary dual
_audit_block_doi 10.5517/ccdc.csd.cc1z0qmb
_audit_creation_date 2017-10-05
_audit_creation_method
;
Olex2 1.2
(compiled 2017.08.10 svn.r3458 for OlexSys, GUI svn.r5381)
;
_audit_update_record
;
2018-01-19 deposited with the CCDC.
2018-02-21 downloaded from the CCDC.
;
_cell_angle_alpha 82.1370(10)
_cell_angle_beta 82.6670(10)
_cell_angle_gamma 83.181(2)
_cell_formula_units_Z 6
_cell_length_a 10.9627(2)
_cell_length_b 15.9681(3)
_cell_length_c 35.1062(4)
_cell_measurement_reflns_used 21408
_cell_measurement_temperature 173(2)
_cell_measurement_theta_max 73.3550
_cell_measurement_theta_min 3.8660
_cell_volume 6005.73(17)
_computing_cell_refinement 'CrysAlisPro 1.171.39.31d (Rigaku OD, 2017)'
_computing_data_collection 'CrysAlisPro 1.171.39.31d (Rigaku OD, 2017)'
_computing_data_reduction 'CrysAlisPro 1.171.39.31d (Rigaku OD, 2017)'
_computing_molecular_graphics 'Olex2 (Dolomanov et al., 2009)'
_computing_publication_material 'Olex2 (Dolomanov et al., 2009)'
_computing_structure_refinement 'ShelXL (Sheldrick, 2015)'
_computing_structure_solution 'ShelXT (Sheldrick, 2015)'
_diffrn_ambient_temperature 173(2)
_diffrn_detector 'CCD plate'
_diffrn_detector_type HyPix
_diffrn_measured_fraction_theta_full 0.998
_diffrn_measured_fraction_theta_max 0.970
_diffrn_measurement_details
;
List of Runs (angles in degrees, time in seconds):

  # Type    Start    End  Width  t~exp~   \w     \q     \k     \f   Frames
#--------------------------------------------------------------------------
  1  \w    -64.00  29.00   0.50    1.45    --  -42.80  37.00  90.00  186
  2  \w     -7.00  25.00   0.50    1.45    --  -42.80 100.00 141.00   64
  3  \w    -57.00 -32.00   0.50    9.45    -- -106.00  77.00 150.00   50
  4  \w    -70.00 -45.00   0.50    9.45    -- -106.00 100.00 141.00   50
  5  \w    -92.00 -58.00   0.50    9.45    -- -106.00  57.00  30.00   68
  6  \w    -61.00 -33.00   0.50    9.45    -- -106.00  57.00 -60.00   56
  7  \w    -60.00 -35.00   0.50    9.45    -- -106.00  77.00 -60.00   50
  8  \w    -68.00 -32.00   0.50    9.45    -- -106.00 125.00 -60.00   72
  9  \w    -75.00 -37.00   0.50    9.45    -- -106.00 125.00   0.00   76
 10  \w    -80.00 -33.00   0.50    9.45    -- -106.00 125.00 -90.00   94
 11  \w    -69.00 -42.00   0.50    9.45    -- -106.00 125.00-120.00   54
 12  \w    -78.00 -36.00   0.50    9.45    -- -106.00 125.00-180.00   84
 13  \w    -95.00 -25.00   0.50    1.45    --  -42.80 125.00-180.00  140
 14  \w    -99.00 -73.00   0.50    9.45    -- -106.00 125.00 -60.00   52
 15  \w   -115.00 -90.00   0.50    9.45    -- -106.00 125.00 -90.00   50
 16  \w   -103.00 -32.00   0.50    9.45    -- -106.00 125.00-150.00  142
 17  \w   -103.00 -72.00   0.50    9.45    -- -106.00  37.00 -30.00   62
 18  \w   -128.00 -80.00   0.50    9.45    -- -106.00  57.00 -60.00   96
 19  \w   -134.00 -33.00   0.50    9.45    -- -106.00  77.00  30.00  202
 20  \w    -79.00 -53.00   0.50    1.45    --  -42.80 100.00 141.00   52
 21  \w     72.00 117.00   0.50    1.45    --   42.80 125.00 -90.00   90
 22  \w     72.00 114.00   0.50    1.45    --   42.80 125.00-120.00   84
 23  \w     93.00 118.00   0.50    9.45    --   76.50 100.00 141.00   50
 24  \w    -20.00  40.00   0.50    1.45    --   42.80-100.00  36.00  120
 25  \w     32.00  57.00   0.50    9.45    --   76.50-100.00  36.00   50
 26  \w    -28.00  65.00   0.50    1.45    --   42.80 -57.00-120.00  186
 27  \w    -63.00 -38.00   0.50    1.45    --  -42.80 125.00  60.00   50
 28  \w   -106.00 -45.00   0.50    9.45    -- -106.00  37.00 150.00  122
 29  \w   -115.00 -70.00   0.50    9.45    -- -106.00 125.00 120.00   90
 30  \w   -114.00 -88.00   0.50    9.45    -- -106.00 125.00  60.00   52
 31  \w   -121.00 -83.00   0.50    9.45    -- -106.00 125.00   0.00   76
 32  \w   -126.00 -82.00   0.50    9.45    -- -106.00  77.00 -60.00   88
 33  \w   -121.00 -75.00   0.50    9.45    -- -106.00 125.00-120.00   92
 34  \w   -121.00 -96.00   0.50    9.45    -- -106.00 125.00-180.00   50
 35  \w   -127.00 -32.00   0.50    9.45    -- -106.00  57.00-180.00  190
 36  \w   -123.00 -75.00   0.50    9.45    -- -106.00 -19.00 -60.00   96
 37  \w   -139.00-113.00   0.50    9.45    -- -106.00-100.00  36.00   52
 38  \w   -166.00-118.00   0.50    9.45    -- -106.00 -57.00 150.00   96
 39  \w   -175.00-136.00   0.50    9.45    -- -106.00 -37.00  60.00   78
 40  \w   -175.00 -87.00   0.50    9.45    -- -106.00 -77.00  90.00  176
 41  \w   -101.00 -70.00   0.50    1.45    --  -42.80-125.00 150.00   62
 42  \w   -161.00 -83.00   0.50    9.45    -- -106.00 -99.00  60.00  156
 43  \w   -110.00 -82.00   0.50    1.45    --  -42.80-125.00 -90.00   56
 44  \w   -150.00 -95.00   0.50    9.45    -- -106.00 -99.00-120.00  110
 45  \w   -169.00-140.00   0.50    9.45    -- -106.00 -19.00 -60.00   58
 46  \w   -174.00 -83.00   0.50    9.45    -- -106.00 -57.00 -30.00  182
 47  \w   -135.00 -26.00   0.50    9.45    -- -106.00  19.00-150.00  218
 48  \w   -121.00 -89.00   0.50    9.45    -- -106.00 125.00  90.00   64
 49  \w   -135.00 -62.00   0.50    9.45    -- -106.00  77.00 150.00  146
 50  \w   -149.00 -92.00   0.50    9.45    -- -106.00 -77.00 120.00  114
 51  \w   -177.00-110.00   0.50    9.45    -- -106.00-125.00  60.00  134
;
_diffrn_measurement_device 'four-circle diffractometer'
_diffrn_measurement_device_type 'XtaLAB Synergy, Single source at offset/far, HyPix'
_diffrn_measurement_method '\w scans'
_diffrn_orient_matrix_type 'CrysAlisPro convention (1999,Acta A55,543-557)'
_diffrn_orient_matrix_UB_11 -0.0270263000
_diffrn_orient_matrix_UB_12 0.0970565000
_diffrn_orient_matrix_UB_13 -0.0006376000
_diffrn_orient_matrix_UB_21 -0.0275567000
_diffrn_orient_matrix_UB_22 0.0079145000
_diffrn_orient_matrix_UB_23 -0.0423641000
_diffrn_orient_matrix_UB_31 -0.1371165000
_diffrn_orient_matrix_UB_32 -0.0102360000
_diffrn_orient_matrix_UB_33 0.0138856000
_diffrn_radiation_monochromator mirror
_diffrn_radiation_probe x-ray
_diffrn_radiation_type CuK\a
_diffrn_radiation_wavelength 1.54184
_diffrn_reflns_av_R_equivalents 0.0925
_diffrn_reflns_av_unetI/netI 0.0808
_diffrn_reflns_Laue_measured_fraction_full 0.998
_diffrn_reflns_Laue_measured_fraction_max 0.970
_diffrn_reflns_limit_h_max 12
_diffrn_reflns_limit_h_min -13
_diffrn_reflns_limit_k_max 19
_diffrn_reflns_limit_k_min -19
_diffrn_reflns_limit_l_max 43
_diffrn_reflns_limit_l_min -42
_diffrn_reflns_number 88967
_diffrn_reflns_point_group_measured_fraction_full 0.998
_diffrn_reflns_point_group_measured_fraction_max 0.970
_diffrn_reflns_theta_full 67.684
_diffrn_reflns_theta_max 74.953
_diffrn_reflns_theta_min 3.558
_diffrn_source 'micro-focus sealed X-ray tube'
_diffrn_source_type 'PhotonJet (Cu) X-ray Source'
_exptl_absorpt_coefficient_mu 2.398
_exptl_absorpt_correction_T_max 1.00000
_exptl_absorpt_correction_T_min 0.64715
_exptl_absorpt_correction_type multi-scan
_exptl_absorpt_process_details
;
CrysAlisPro 1.171.39.31d (Rigaku Oxford Diffraction, 2017)
Empirical absorption correction using spherical harmonics,
 implemented in SCALE3 ABSPACK scaling algorithm.
;
_exptl_crystal_colour yellow
_exptl_crystal_colour_primary yellow
_exptl_crystal_density_diffrn 1.180
_exptl_crystal_description plate
_exptl_crystal_F_000 2302
_exptl_crystal_size_max 0.146
_exptl_crystal_size_mid 0.093
_exptl_crystal_size_min 0.037
_refine_diff_density_max 0.764
_refine_diff_density_min -0.699
_refine_diff_density_rms 0.075
_refine_ls_extinction_method none
_refine_ls_goodness_of_fit_ref 1.010
_refine_ls_hydrogen_treatment constr
_refine_ls_matrix_type full
_refine_ls_number_parameters 1245
_refine_ls_number_reflns 23970
_refine_ls_number_restraints 0
_refine_ls_restrained_S_all 1.010
_refine_ls_R_factor_all 0.0838
_refine_ls_R_factor_gt 0.0632
_refine_ls_shift/su_max 0.001
_refine_ls_shift/su_mean 0.000
_refine_ls_structure_factor_coef Fsqd
_refine_ls_weighting_details 'w=1/[\s^2^(Fo^2^)+(0.0950P)^2^+1.7221P] where P=(Fo^2^+2Fc^2^)/3'
_refine_ls_weighting_scheme calc
_refine_ls_wR_factor_gt 0.1585
_refine_ls_wR_factor_ref 0.1722
_reflns_Friedel_coverage 0.000
_reflns_number_gt 18504
_reflns_number_total 23970
_reflns_threshold_expression 'I > 2\s(I)'
_cod_data_source_file c8cc00705e2.cif
_cod_data_source_block 20171004-4
_cod_depositor_comments 'Adding full bibliography for 7121308--7121314.cif.'
_cod_database_code 7121313
_shelx_shelxl_version_number 2017/1
_chemical_oxdiff_formula NiP2SiSC39H62
_shelx_space_group_comment
;
The symmetry employed for this shelxl refinement is uniquely defined
by the following loop, which should always be used as a source of
symmetry information in preference to the above space-group names.
They are only intended as comments.
;
_reflns_odcompleteness_completeness 99.30
_reflns_odcompleteness_iscentric 1
_reflns_odcompleteness_theta 71.98
_olex2_refinement_description
;
1. Fixed Uiso
 At 1.2 times of:
  All C(H) groups, All C(H,H) groups
 At 1.5 times of:
  All C(H,H,H) groups
2. Others
 Sof(C03L)=Sof(H03S)=Sof(H03T)=Sof(H03U)=Sof(C03N)=Sof(H03X)=Sof(H03Y)=
 Sof(H0GA)=Sof(C40)=Sof(H40A)=Sof(H40B)=Sof(H40C)=FVAR(1)
 Sof(H01F)=Sof(C0AA)=Sof(H0AA)=Sof(C1AA)=Sof(H1AA)=Sof(H1AB)=Sof(C2AA)=
 Sof(H2AA)=Sof(H2AB)=Sof(C3AA)=Sof(H3AA)=Sof(H3AB)=Sof(C4AA)=Sof(H4AA)=
 Sof(H4AB)=1-FVAR(2)
 Sof(H01R)=Sof(C03H)=Sof(H03K)=Sof(H03L)=Sof(C03I)=Sof(H03M)=Sof(H03N)=
 Sof(C03J)=Sof(H03O)=Sof(H03P)=Sof(C03K)=Sof(H03Q)=Sof(H03R)=Sof(C03M)=
 Sof(H03V)=Sof(H03W)=FVAR(2)
3.a Ternary CH refined with riding coordinates:
 C00G(H00G), C00H(H00H), C00I(H00I), C00J(H00J), C00L(H00L), C00M(H00M),
 C00N(H00N), C00P(H00P), C00S(H00S), C00V(H00V), C01R(H01R), C01R(H01F),
 C01S(H01S)
3.b Secondary CH2 refined with riding coordinates:
 C00K(H00C,H00D), C00Z(H00A,H00B), C010(H01V,H01W), C015(H01I,H01J), C018(H01K,
 H01L), C01A(H01M,H01N), C01B(H01X,H01Y), C01C(H01A,H01B), C01F(H01Z,H),
 C01H(H01,HA), C01J(H0CA,HB), C01K(H1CA,HC), C01M(H3CA,HD), C01O(H01P,H01Q),
 C01P(H01C,H01D), C01Q(H4CA,HE), C01T(H01G,H01H), C01U(H5CA,HF), C01W(H6CA,HG),
 C01X(H01T,H01U), C01Y(H7CA,HH), C01Z(H8CA,HI), C021(H02A,H02B), C022(H02C,
 H02D), C023(H02T,H02U), C024(H0DA,HL), C025(H1DA,HM), C028(H02V,H02X),
 C02B(H02Z,HN), C02C(H2DA,HO), C02D(H02,HP), C02E(H02E,H02F), C02F(H5AA,HQ),
 C02G(H6AA,HR), C02H(H3DA,HS), C02I(H7AA,HT), C02J(H02G,H02H), C02K(H02I,H02J),
 C02M(H5DA,HU), C02O(H02K,H02L), C02P(H9AA,HV), C02Q(H02M,H02N), C02T(H02O,
 H02P), C02U(H1BA,HY), C02V(H2BA,HZ), C02X(H6DA,H2EA), C02Y(H7DA,H3EA),
 C02Z(H02Q,H02R), C030(H03Z,H4EA), C031(H03A,H03B), C032(H03C,H03D), C033(H03,
 H5EA), C035(H8DA,H8EA), C036(H03E,H03F), C037(H03G,H03H), C038(H03I,H03J),
 C03B(H0EA,H3FA), C03C(H5BA,H4FA), C03D(H6BA,H5FA), C03F(H7BA,H8FA), C03G(H8BA,
 H9FA), C03H(H03K,H03L), C03I(H03M,H03N), C03J(H03O,H03P), C03K(H03Q,H03R),
 C03M(H03V,H03W), C1AA(H1AA,H1AB), C2AA(H2AA,H2AB), C3AA(H3AA,H3AB), C4AA(H4AA,
 H4AB)
3.c Aromatic/amide H refined with riding coordinates:
 C00T(H00T), C00U(H00U), C016(H016), C019(H019), C01E(H01E), C01G(H01O),
 C01I(H9BA), C01L(H2CA), C026(H026), C029(H029), C02A(H02Y), C02L(H4DA),
 C02N(H8AA), C02S(H02S), C02W(H02W), C0AA(H0AA)
3.d Idealised Me refined as rotating group:
 C020(H9CA,HJ,HK), C02R(H0BA,HW,HX), C034(H3BA,H6EA,H7EA), C039(H4BA,H9EA,
 H0FA), C03A(H9DA,H1FA,H2FA), C03E(H1EA,H6FA,H7FA), C03L(H03S,H03T,H03U),
 C03N(H03X,H03Y,H0GA), C40(H40A,H40B,H40C)
;
_olex2_submission_special_instructions 'No special instructions were received'
_oxdiff_exptl_absorpt_empirical_details
;
Empirical correction (ABSPACK) includes:
- Absorption correction using spherical harmonics
- Frame scaling
;
_oxdiff_exptl_absorpt_empirical_full_max 3.382
_oxdiff_exptl_absorpt_empirical_full_min 0.254

loop_
_space_group_symop_operation_xyz
'x, y, z'
'-x, -y, -z'

loop_
_atom_site_label
_atom_site_type_symbol
_atom_site_fract_x
_atom_site_fract_y
_atom_site_fract_z
_atom_site_U_iso_or_equiv
_atom_site_adp_type
_atom_site_occupancy
_atom_site_site_symmetry_order
_atom_site_calc_flag
_atom_site_refinement_flags_posn
_atom_site_refinement_flags_occupancy
_atom_site_disorder_assembly
_atom_site_disorder_group
Ni01 Ni 0.14495(4) 0.26780(3) 0.64173(2) 0.03267(12) Uani 1 1 d . . . .
Ni02 Ni 0.82840(4) 0.27580(3) -0.04357(2) 0.03394(12) Uani 1 1 d . . . .
Ni03 Ni 0.55745(4) 0.23266(3) 0.30655(2) 0.03612(12) Uani 1 1 d . . . .
P004 P 0.68060(6) 0.32205(5) -0.07842(2) 0.03415(15) Uani 1 1 d . . . .
P005 P 0.04504(7) 0.30989(5) 0.59245(2) 0.03626(16) Uani 1 1 d . . . .
P006 P -0.02234(6) 0.28144(5) 0.68121(2) 0.03641(16) Uani 1 1 d . . . .
P007 P 0.44194(7) 0.27937(5) 0.26171(2) 0.03749(16) Uani 1 1 d . . . .
P008 P 0.70250(7) 0.27502(5) 0.00860(2) 0.03628(16) Uani 1 1 d . . . .
P009 P 0.40023(7) 0.22841(5) 0.35010(2) 0.03945(17) Uani 1 1 d . . . .
Si0A Si 0.37214(7) 0.20483(6) 0.70933(2) 0.04265(19) Uani 1 1 d . . . .
Si0B Si 1.08925(8) 0.24448(6) -0.11754(3) 0.0457(2) Uani 1 1 d . . . .
S00C S 0.60268(9) 0.31727(8) 0.55098(3) 0.0650(3) Uani 1 1 d . . . .
S00D S 0.98806(9) 0.27372(8) 0.20109(3) 0.0671(3) Uani 1 1 d . . . .
Si0E Si 0.80112(9) 0.14639(9) 0.36469(3) 0.0596(3) Uani 1 1 d . . . .
S00F S 1.24541(11) 0.23838(9) 0.03832(4) 0.0779(3) Uani 1 1 d . . . .
C00G C 0.6777(3) 0.43515(19) -0.09991(8) 0.0376(6) Uani 1 1 d . . . .
H00G H 0.621364 0.444866 -0.119986 0.045 Uiso 1 1 calc R . . .
C00H C 0.0523(3) 0.2420(2) 0.55309(9) 0.0420(7) Uani 1 1 d . . . .
H00H H 0.138522 0.236598 0.541394 0.050 Uiso 1 1 calc R . . .
C00I C 0.7256(3) 0.3360(2) 0.04833(9) 0.0427(7) Uani 1 1 d . . . .
H00I H 0.652559 0.334019 0.067581 0.051 Uiso 1 1 calc R . . .
C00J C 0.6605(3) 0.2694(2) -0.12084(9) 0.0390(6) Uani 1 1 d . . . .
H00J H 0.725320 0.286956 -0.141279 0.047 Uiso 1 1 calc R . . .
C00K C 0.6344(3) 0.4985(2) -0.07065(10) 0.0461(7) Uani 1 1 d . . . .
H00C H 0.550059 0.490793 -0.059737 0.055 Uiso 1 1 calc R . . .
H00D H 0.686177 0.487570 -0.049705 0.055 Uiso 1 1 calc R . . .
C00L C 0.0729(3) 0.4157(2) 0.56614(9) 0.0453(7) Uani 1 1 d . . . .
H00L H 0.011245 0.431727 0.547823 0.054 Uiso 1 1 calc R . . .
C00M C -0.0228(3) 0.3504(2) 0.71983(9) 0.0428(7) Uani 1 1 d . . . .
H00M H 0.023864 0.316501 0.739635 0.051 Uiso 1 1 calc R . . .
C00N C 0.4686(3) 0.3831(2) 0.23248(9) 0.0421(7) Uani 1 1 d . . . .
H00N H 0.397940 0.402113 0.217832 0.051 Uiso 1 1 calc R . . .
C00O C 1.0798(3) 0.1495(2) 0.02264(8) 0.0382(6) Uani 1 1 d . . . .
C00P C 0.4304(3) 0.2086(2) 0.22479(9) 0.0415(6) Uani 1 1 d . . . .
H00P H 0.513967 0.197722 0.211609 0.050 Uiso 1 1 calc R . . .
C00Q C 0.9863(3) 0.2538(2) -0.07228(9) 0.0410(7) Uani 1 1 d . . . .
C00R C 0.4333(3) 0.2135(2) 0.56435(9) 0.0415(7) Uani 1 1 d . . . .
C00S C 0.6791(3) 0.1668(2) 0.03365(9) 0.0394(6) Uani 1 1 d . . . .
H00S H 0.759124 0.143458 0.042315 0.047 Uiso 1 1 calc R . . .
C00T C 1.0072(3) 0.0817(2) 0.02706(10) 0.0453(7) Uani 1 1 d . . . .
H00T H 0.949120 0.080354 0.010092 0.054 Uiso 1 1 calc R . . .
C00U C 0.3666(3) 0.1478(2) 0.55814(10) 0.0462(7) Uani 1 1 d . . . .
H00U H 0.299512 0.132445 0.575638 0.055 Uiso 1 1 calc R . . .
C00V C -0.0930(3) 0.1864(2) 0.70728(9) 0.0442(7) Uani 1 1 d . . . .
H00V H -0.175715 0.205150 0.719235 0.053 Uiso 1 1 calc R . . .
C00W C 0.9946(3) 0.2417(2) -0.03541(9) 0.0412(7) Uani 1 1 d . . . .
C00X C 0.2939(3) 0.2392(2) 0.66571(9) 0.0376(6) Uani 1 1 d . . . .
C00Y C 0.8215(3) 0.1693(2) 0.22333(10) 0.0454(7) Uani 1 1 d . . . .
C00Z C 0.0219(3) 0.1528(2) 0.56971(10) 0.0468(7) Uani 1 1 d . . . .
H00A H -0.062650 0.155449 0.582016 0.056 Uiso 1 1 calc R . . .
H00B H 0.075904 0.130042 0.589315 0.056 Uiso 1 1 calc R . . .
C010 C 0.5468(3) 0.3213(2) -0.00486(9) 0.0426(7) Uani 1 1 d . . . .
H01V H 0.483565 0.292877 0.012220 0.051 Uiso 1 1 calc R . . .
H01W H 0.534868 0.381037 -0.001324 0.051 Uiso 1 1 calc R . . .
C011 C 0.5337(3) 0.2351(3) 0.53731(10) 0.0525(8) Uani 1 1 d . . . .
C012 C 1.0789(3) 0.2231(2) -0.00625(9) 0.0421(7) Uani 1 1 d . . . .
C013 C 0.4150(3) 0.2620(2) 0.59656(9) 0.0391(6) Uani 1 1 d . . . .
C014 C 0.3166(3) 0.25377(19) 0.62822(9) 0.0371(6) Uani 1 1 d . . . .
C015 C 0.0574(4) 0.4826(2) 0.59433(11) 0.0550(8) Uani 1 1 d . . . .
H01I H -0.026032 0.485413 0.607490 0.066 Uiso 1 1 calc R . . .
H01J H 0.114169 0.465701 0.613718 0.066 Uiso 1 1 calc R . . .
C016 C 0.8996(3) 0.2784(3) 0.24569(11) 0.0540(8) Uani 1 1 d . . . .
H016 H 0.909554 0.316767 0.262463 0.065 Uiso 1 1 calc R . . .
C017 C 0.7266(3) 0.2157(2) 0.28791(9) 0.0414(7) Uani 1 1 d . . . .
C018 C -0.0264(4) 0.2776(2) 0.52019(10) 0.0506(8) Uani 1 1 d . . . .
H01K H -0.112886 0.284556 0.530512 0.061 Uiso 1 1 calc R . . .
H01L H -0.002552 0.333013 0.508866 0.061 Uiso 1 1 calc R . . .
C019 C 0.5008(3) 0.3189(3) 0.59320(10) 0.0505(8) Uani 1 1 d . . . .
H019 H 0.504364 0.354911 0.611645 0.061 Uiso 1 1 calc R . . .
C01A C -0.1457(3) 0.3383(2) 0.65236(9) 0.0437(7) Uani 1 1 d . . . .
H01M H -0.224886 0.319635 0.663590 0.052 Uiso 1 1 calc R . . .
H01N H -0.149476 0.398843 0.653806 0.052 Uiso 1 1 calc R . . .
C01B C 0.5857(3) 0.1601(2) 0.07003(10) 0.0513(8) Uani 1 1 d . . . .
H01X H 0.504022 0.182565 0.063314 0.062 Uiso 1 1 calc R . . .
H01Y H 0.607880 0.193920 0.088564 0.062 Uiso 1 1 calc R . . .
C01C C 0.2803(3) 0.2991(2) 0.28528(10) 0.0471(7) Uani 1 1 d . . . .
H01A H 0.262904 0.358711 0.288774 0.057 Uiso 1 1 calc R . . .
H01B H 0.223103 0.286236 0.268493 0.057 Uiso 1 1 calc R . . .
C01D C 0.8149(3) 0.2211(2) 0.25392(10) 0.0433(7) Uani 1 1 d . . . .
C01E C 0.7520(3) 0.1025(2) 0.22102(11) 0.0525(8) Uani 1 1 d . . . .
H01E H 0.691221 0.087558 0.240969 0.063 Uiso 1 1 calc R . . .
C01F C 0.8078(3) 0.4511(2) -0.11917(10) 0.0486(8) Uani 1 1 d . . . .
H01Z H 0.865535 0.438034 -0.099890 0.058 Uiso 1 1 calc R . . .
H H 0.832595 0.413140 -0.138762 0.058 Uiso 1 1 calc R . . .
C01G C 0.4010(4) 0.1063(3) 0.52603(13) 0.0612(9) Uani 1 1 d . . . .
H01O H 0.357153 0.062487 0.521971 0.073 Uiso 1 1 calc R . . .
C01H C 0.6408(4) 0.5896(2) -0.08977(11) 0.0526(8) Uani 1 1 d . . . .
H01 H 0.615523 0.628275 -0.070529 0.063 Uiso 1 1 calc R . . .
HA H 0.583979 0.601905 -0.109329 0.063 Uiso 1 1 calc R . . .
C01I C 1.0227(4) 0.0167(3) 0.05683(12) 0.0590(9) Uani 1 1 d . . . .
H9BA H 0.975019 -0.028708 0.059719 0.071 Uiso 1 1 calc R . . .
C01J C 0.8389(3) 0.2954(2) 0.06803(10) 0.0503(8) Uani 1 1 d . . . .
H0CA H 0.910439 0.292199 0.048723 0.060 Uiso 1 1 calc R . . .
HB H 0.825296 0.237953 0.079369 0.060 Uiso 1 1 calc R . . .
C01K C 0.7405(4) 0.4288(2) 0.03302(10) 0.0511(8) Uani 1 1 d . . . .
H1CA H 0.666259 0.454635 0.021944 0.061 Uiso 1 1 calc R . . .
HC H 0.809210 0.431537 0.012694 0.061 Uiso 1 1 calc R . . .
C01L C 1.1822(3) 0.0842(3) 0.07897(10) 0.0572(9) Uani 1 1 d . . . .
H2CA H 1.240013 0.085207 0.096067 0.069 Uiso 1 1 calc R . . .
C01M C 0.7710(4) 0.6035(2) -0.10841(11) 0.0545(8) Uani 1 1 d . . . .
H3CA H 0.772082 0.661461 -0.121023 0.065 Uiso 1 1 calc R . . .
HD H 0.826828 0.595397 -0.088587 0.065 Uiso 1 1 calc R . . .
C01N C 1.1660(3) 0.1491(2) 0.04867(10) 0.0474(7) Uani 1 1 d . . . .
C01O C -0.1233(3) 0.3229(2) 0.60987(9) 0.0429(7) Uani 1 1 d . . . .
H01P H -0.163444 0.370408 0.594192 0.051 Uiso 1 1 calc R . . .
H01Q H -0.159932 0.272102 0.606847 0.051 Uiso 1 1 calc R . . .
C01P C 0.3925(3) 0.1228(2) 0.24427(10) 0.0462(7) Uani 1 1 d . . . .
H01C H 0.448724 0.099271 0.263140 0.055 Uiso 1 1 calc R . . .
H01D H 0.310017 0.130632 0.257889 0.055 Uiso 1 1 calc R . . .
C01Q C 0.5324(3) 0.3122(2) -0.04669(9) 0.0405(6) Uani 1 1 d . . . .
H4CA H 0.470065 0.355814 -0.056047 0.049 Uiso 1 1 calc R . . .
HE H 0.504479 0.257303 -0.047806 0.049 Uiso 1 1 calc R . . .
C01R C 0.3729(4) 0.3066(2) 0.38577(11) 0.0561(9) Uani 1 1 d . . . .
H01R H 0.292927 0.296509 0.400656 0.067 Uiso 0.681(6) 1 calc R P A 1
H01F H 0.406274 0.274082 0.408572 0.067 Uiso 0.319(6) 1 calc R P A 2
C01S C 0.3863(3) 0.1242(2) 0.38099(10) 0.0469(7) Uani 1 1 d . . . .
H01S H 0.456493 0.115176 0.396291 0.056 Uiso 1 1 calc R . . .
C01T C 0.2601(3) 0.2448(3) 0.32466(10) 0.0500(8) Uani 1 1 d . . . .
H01G H 0.236898 0.189996 0.320877 0.060 Uiso 1 1 calc R . . .
H01H H 0.192591 0.272448 0.340600 0.060 Uiso 1 1 calc R . . .
C01U C 0.6532(3) 0.1083(2) 0.00503(9) 0.0471(7) Uani 1 1 d . . . .
H5CA H 0.574158 0.128062 -0.004411 0.057 Uiso 1 1 calc R . . .
HF H 0.716558 0.111021 -0.016962 0.057 Uiso 1 1 calc R . . .
C01V C 0.9126(3) 0.1897(3) 0.19256(11) 0.0532(8) Uani 1 1 d . . . .
C01W C 0.5583(3) 0.0100(3) 0.06008(11) 0.0553(9) Uani 1 1 d . . . .
H6CA H 0.475237 0.025361 0.052931 0.066 Uiso 1 1 calc R . . .
HG H 0.563327 -0.048333 0.072412 0.066 Uiso 1 1 calc R . . .
C01X C -0.1495(3) 0.3785(3) 0.74069(12) 0.0635(11) Uani 1 1 d . . . .
H01T H -0.199913 0.412670 0.722335 0.076 Uiso 1 1 calc R . . .
H01U H -0.191276 0.328946 0.751541 0.076 Uiso 1 1 calc R . . .
C01Y C 0.5660(4) 0.1547(3) -0.16679(13) 0.0621(10) Uani 1 1 d . . . .
H7CA H 0.498027 0.131362 -0.149817 0.074 Uiso 1 1 calc R . . .
HH H 0.573242 0.130489 -0.190955 0.074 Uiso 1 1 calc R . . .
C01Z C 0.5834(4) 0.0677(3) 0.08834(11) 0.0557(9) Uani 1 1 d . . . .
H8CA H 0.662306 0.047734 0.097860 0.067 Uiso 1 1 calc R . . .
HI H 0.519899 0.064678 0.110284 0.067 Uiso 1 1 calc R . . .
C020 C 1.1454(4) 0.3490(3) -0.13790(14) 0.0718(12) Uani 1 1 d . . . .
H9CA H 1.075945 0.390812 -0.141450 0.108 Uiso 1 1 calc GR . . .
HJ H 1.194077 0.343776 -0.162366 0.108 Uiso 1 1 calc GR . . .
HK H 1.195189 0.366330 -0.120340 0.108 Uiso 1 1 calc GR . . .
C021 C 0.3467(4) 0.2454(2) 0.19299(11) 0.0541(8) Uani 1 1 d . . . .
H02A H 0.262509 0.257453 0.204719 0.065 Uiso 1 1 calc R . . .
H02B H 0.374897 0.298323 0.179855 0.065 Uiso 1 1 calc R . . .
C022 C 0.5861(3) 0.3742(2) 0.20389(10) 0.0499(8) Uani 1 1 d . . . .
H02C H 0.575526 0.335696 0.185747 0.060 Uiso 1 1 calc R . . .
H02D H 0.655266 0.350032 0.217921 0.060 Uiso 1 1 calc R . . .
C023 C 0.0374(4) 0.0933(3) 0.53823(12) 0.0563(9) Uani 1 1 d . . . .
H02T H 0.123821 0.085389 0.527960 0.068 Uiso 1 1 calc R . . .
H02U H 0.012119 0.038245 0.549482 0.068 Uiso 1 1 calc R . . .
C024 C 0.6848(4) 0.1738(2) -0.11199(12) 0.0559(9) Uani 1 1 d . . . .
H0DA H 0.621718 0.152989 -0.092160 0.067 Uiso 1 1 calc R . . .
HL H 0.764334 0.159326 -0.102143 0.067 Uiso 1 1 calc R . . .
C025 C 0.6512(4) 0.0167(2) 0.02367(11) 0.0536(8) Uani 1 1 d . . . .
H1DA H 0.733065 -0.005319 0.030385 0.064 Uiso 1 1 calc R . . .
HM H 0.629294 -0.017600 0.005305 0.064 Uiso 1 1 calc R . . .
C026 C 1.1088(4) 0.0182(3) 0.08262(12) 0.0602(10) Uani 1 1 d . . . .
H026 H 1.117147 -0.025967 0.102636 0.072 Uiso 1 1 calc R . . .
C027 C 0.7125(3) 0.1945(2) 0.32537(9) 0.0418(7) Uani 1 1 d . . . .
C028 C -0.1067(3) 0.1250(3) 0.67867(10) 0.0517(8) Uani 1 1 d . . . .
H02V H -0.162703 0.152555 0.660393 0.062 Uiso 1 1 calc R . . .
H02X H -0.026890 0.111540 0.664230 0.062 Uiso 1 1 calc R . . .
C029 C 0.7738(4) 0.0588(3) 0.18900(14) 0.0667(11) Uani 1 1 d . . . .
H029 H 0.727461 0.014382 0.187589 0.080 Uiso 1 1 calc R . . .
C02A C 0.5691(4) 0.1930(3) 0.50510(11) 0.0662(11) Uani 1 1 d . . . .
H02Y H 0.636940 0.207384 0.487712 0.079 Uiso 1 1 calc R . . .
C02B C -0.0399(4) 0.1296(3) 0.50546(12) 0.0627(10) Uani 1 1 d . . . .
H02Z H -0.024248 0.092871 0.485154 0.075 Uiso 1 1 calc R . . .
HN H -0.127013 0.131451 0.515113 0.075 Uiso 1 1 calc R . . .
C02C C 0.8147(4) 0.5424(2) -0.13780(11) 0.0567(9) Uani 1 1 d . . . .
H2DA H 0.899269 0.550373 -0.148395 0.068 Uiso 1 1 calc R . . .
HO H 0.763548 0.554072 -0.158895 0.068 Uiso 1 1 calc R . . .
C02D C -0.0170(3) 0.1420(3) 0.73936(11) 0.0543(8) Uani 1 1 d . . . .
H02 H 0.067849 0.128950 0.728395 0.065 Uiso 1 1 calc R . . .
HP H -0.016767 0.180335 0.758545 0.065 Uiso 1 1 calc R . . .
C02E C 0.4043(4) 0.0525(2) 0.35540(10) 0.0511(8) Uani 1 1 d . . . .
H02E H 0.339084 0.060271 0.338584 0.061 Uiso 1 1 calc R . . .
H02F H 0.482686 0.054927 0.339204 0.061 Uiso 1 1 calc R . . .
C02F C 0.2019(4) 0.4143(3) 0.54318(12) 0.0610(10) Uani 1 1 d . . . .
H5AA H 0.263823 0.394835 0.560707 0.073 Uiso 1 1 calc R . . .
HQ H 0.208663 0.374415 0.524330 0.073 Uiso 1 1 calc R . . .
C02G C 0.0487(4) 0.4268(2) 0.70470(12) 0.0554(8) Uani 1 1 d . . . .
H6AA H 0.005889 0.462657 0.684929 0.067 Uiso 1 1 calc R . . .
HR H 0.130144 0.407169 0.692936 0.067 Uiso 1 1 calc R . . .
C02H C 0.5379(4) 0.2933(3) -0.13806(13) 0.0613(10) Uani 1 1 d . . . .
H3DA H 0.524831 0.354500 -0.144454 0.074 Uiso 1 1 calc R . . .
HS H 0.470510 0.275703 -0.119100 0.074 Uiso 1 1 calc R . . .
C02I C -0.1557(4) 0.0431(3) 0.69875(13) 0.0642(10) Uani 1 1 d . . . .
H7AA H -0.240017 0.055553 0.710291 0.077 Uiso 1 1 calc R . . .
HT H -0.156544 0.004424 0.679780 0.077 Uiso 1 1 calc R . . .
C02J C 0.4792(4) 0.4496(2) 0.25940(11) 0.0551(8) Uani 1 1 d . . . .
H02G H 0.402022 0.457573 0.276018 0.066 Uiso 1 1 calc R . . .
H02H H 0.544003 0.428784 0.275757 0.066 Uiso 1 1 calc R . . .
C02K C 0.6147(4) 0.4605(3) 0.18151(11) 0.0560(9) Uani 1 1 d . . . .
H02I H 0.692183 0.453218 0.164957 0.067 Uiso 1 1 calc R . . .
H02J H 0.550108 0.481530 0.165110 0.067 Uiso 1 1 calc R . . .
C02L C 1.1636(4) 0.2745(3) -0.00114(14) 0.0651(11) Uani 1 1 d . . . .
H4DA H 1.176866 0.324597 -0.017265 0.078 Uiso 1 1 calc R . . .
C02M C 0.7639(4) 0.4788(3) 0.06534(12) 0.0625(10) Uani 1 1 d . . . .
H5DA H 0.776010 0.536891 0.054609 0.075 Uiso 1 1 calc R . . .
HU H 0.692308 0.480134 0.084673 0.075 Uiso 1 1 calc R . . .
C02N C 0.5013(4) 0.1291(3) 0.49939(12) 0.0710(12) Uani 1 1 d . . . .
H8AA H 0.522627 0.100963 0.477597 0.085 Uiso 1 1 calc R . . .
C02O C 0.3941(4) 0.0607(2) 0.21492(11) 0.0540(8) Uani 1 1 d . . . .
H02K H 0.364802 0.008057 0.228008 0.065 Uiso 1 1 calc R . . .
H02L H 0.478353 0.047829 0.203380 0.065 Uiso 1 1 calc R . . .
C02P C -0.0768(4) 0.0008(3) 0.72992(14) 0.0671(11) Uani 1 1 d . . . .
H9AA H -0.112432 -0.049705 0.742948 0.081 Uiso 1 1 calc R . . .
HV H 0.005544 -0.016524 0.718072 0.081 Uiso 1 1 calc R . . .
C02Q C 0.2705(4) 0.1178(3) 0.41010(12) 0.0608(10) Uani 1 1 d . . . .
H02M H 0.197692 0.128197 0.396413 0.073 Uiso 1 1 calc R . . .
H02N H 0.265838 0.160933 0.427330 0.073 Uiso 1 1 calc R . . .
C02R C 0.5332(3) 0.2374(3) 0.70105(13) 0.0676(11) Uani 1 1 d . . . .
H0BA H 0.578701 0.211368 0.679749 0.101 Uiso 1 1 calc GR . . .
HW H 0.573663 0.219503 0.723934 0.101 Uiso 1 1 calc GR . . .
HX H 0.529796 0.298136 0.695227 0.101 Uiso 1 1 calc GR . . .
C02S C 0.9351(4) 0.1449(3) 0.16033(11) 0.0634(11) Uani 1 1 d . . . .
H02S H 0.996575 0.158502 0.140363 0.076 Uiso 1 1 calc R . . .
C02T C 0.6239(4) 0.5251(3) 0.20851(13) 0.0612(10) Uani 1 1 d . . . .
H02O H 0.694576 0.507313 0.222823 0.073 Uiso 1 1 calc R . . .
H02P H 0.636889 0.579598 0.193445 0.073 Uiso 1 1 calc R . . .
C02U C -0.0683(4) 0.0601(3) 0.75904(12) 0.0656(10) Uani 1 1 d . . . .
H1BA H -0.014966 0.032351 0.778047 0.079 Uiso 1 1 calc R . . .
HY H -0.149770 0.073673 0.772469 0.079 Uiso 1 1 calc R . . .
C02V C -0.0091(4) 0.2179(3) 0.48903(11) 0.0613(10) Uani 1 1 d . . . .
H2BA H -0.061810 0.240484 0.469054 0.074 Uiso 1 1 calc R . . .
HZ H 0.076008 0.215117 0.477188 0.074 Uiso 1 1 calc R . . .
C02W C 0.8642(4) 0.0804(3) 0.15897(13) 0.0682(11) Uani 1 1 d . . . .
H02W H 0.876836 0.050639 0.137574 0.082 Uiso 1 1 calc R . . .
C02X C 0.8777(5) 0.4379(3) 0.08431(14) 0.0692(11) Uani 1 1 d . . . .
H6DA H 0.950403 0.441653 0.065511 0.083 Uiso 1 1 calc R . . .
H2EA H 0.888480 0.468716 0.105413 0.083 Uiso 1 1 calc R . . .
C02Y C 0.8656(4) 0.3458(3) 0.09964(12) 0.0617(10) Uani 1 1 d . . . .
H7DA H 0.799133 0.342531 0.120698 0.074 Uiso 1 1 calc R . . .
H3EA H 0.941599 0.320609 0.109819 0.074 Uiso 1 1 calc R . . .
C02Z C 0.3496(5) 0.1827(3) 0.16376(12) 0.0667(11) Uani 1 1 d . . . .
H02Q H 0.293403 0.205657 0.144804 0.080 Uiso 1 1 calc R . . .
H02R H 0.432239 0.175238 0.150227 0.080 Uiso 1 1 calc R . . .
C030 C -0.1345(4) 0.4301(4) 0.77283(13) 0.0739(13) Uani 1 1 d . . . .
H03Z H -0.091571 0.393806 0.792471 0.089 Uiso 1 1 calc R . . .
H4EA H -0.215568 0.449857 0.784804 0.089 Uiso 1 1 calc R . . .
C031 C 0.3129(4) 0.0972(3) 0.18319(12) 0.0627(10) Uani 1 1 d . . . .
H03A H 0.320466 0.057988 0.163999 0.075 Uiso 1 1 calc R . . .
H03B H 0.227182 0.103519 0.194298 0.075 Uiso 1 1 calc R . . .
C032 C 0.2865(4) -0.0400(3) 0.40770(13) 0.0655(10) Uani 1 1 d . . . .
H03C H 0.290171 -0.095013 0.423368 0.079 Uiso 1 1 calc R . . .
H03D H 0.215115 -0.034509 0.393474 0.079 Uiso 1 1 calc R . . .
C033 C 0.0620(4) 0.4787(3) 0.73714(14) 0.0669(11) Uani 1 1 d . . . .
H03 H 0.112694 0.444765 0.755467 0.080 Uiso 1 1 calc R . . .
H5EA H 0.103303 0.528483 0.726340 0.080 Uiso 1 1 calc R . . .
C034 C 0.2885(4) 0.2514(3) 0.75235(11) 0.0672(12) Uani 1 1 d . . . .
H3BA H 0.285513 0.312200 0.747731 0.101 Uiso 1 1 calc GR . . .
H6EA H 0.331068 0.230841 0.774597 0.101 Uiso 1 1 calc GR . . .
H7EA H 0.205902 0.235062 0.756899 0.101 Uiso 1 1 calc GR . . .
C035 C 0.5386(5) 0.2504(3) -0.17455(14) 0.0736(13) Uani 1 1 d . . . .
H8DA H 0.458687 0.263966 -0.184238 0.088 Uiso 1 1 calc R . . .
H8EA H 0.600533 0.272670 -0.194377 0.088 Uiso 1 1 calc R . . .
C036 C 0.5082(4) 0.5347(3) 0.23657(13) 0.0631(10) Uani 1 1 d . . . .
H03E H 0.439115 0.558557 0.222409 0.076 Uiso 1 1 calc R . . .
H03F H 0.518765 0.573944 0.254415 0.076 Uiso 1 1 calc R . . .
C037 C 0.2726(4) 0.0300(3) 0.43385(12) 0.0667(11) Uani 1 1 d . . . .
H03G H 0.340879 0.021852 0.449486 0.080 Uiso 1 1 calc R . . .
H03H H 0.196485 0.026587 0.451158 0.080 Uiso 1 1 calc R . . .
C038 C 0.4023(4) -0.0347(3) 0.37963(13) 0.0635(10) Uani 1 1 d . . . .
H03I H 0.407511 -0.078195 0.362563 0.076 Uiso 1 1 calc R . . .
H03J H 0.473904 -0.045559 0.393880 0.076 Uiso 1 1 calc R . . .
C039 C 0.3794(5) 0.0868(3) 0.71975(15) 0.0733(12) Uani 1 1 d . . . .
H4BA H 0.297187 0.069796 0.723031 0.110 Uiso 1 1 calc GR . . .
H9EA H 0.417573 0.068205 0.743006 0.110 Uiso 1 1 calc GR . . .
H0FA H 0.427100 0.061545 0.698564 0.110 Uiso 1 1 calc GR . . .
C03A C 1.0116(4) 0.2063(4) -0.15507(13) 0.0739(13) Uani 1 1 d . . . .
H9DA H 0.981040 0.152830 -0.145055 0.111 Uiso 1 1 calc GR . . .
H1FA H 1.069735 0.199380 -0.177578 0.111 Uiso 1 1 calc GR . . .
H2FA H 0.943869 0.247140 -0.161959 0.111 Uiso 1 1 calc GR . . .
C03B C 0.6841(4) 0.1309(3) -0.14831(14) 0.0666(11) Uani 1 1 d . . . .
H0EA H 0.753257 0.146949 -0.166913 0.080 Uiso 1 1 calc R . . .
H3FA H 0.695219 0.069761 -0.141560 0.080 Uiso 1 1 calc R . . .
C03C C 0.0821(5) 0.5701(3) 0.57362(14) 0.0717(11) Uani 1 1 d . . . .
H5BA H 0.076148 0.609687 0.592561 0.086 Uiso 1 1 calc R . . .
H4FA H 0.019341 0.589771 0.556398 0.086 Uiso 1 1 calc R . . .
C03D C 0.2274(4) 0.5024(3) 0.52219(15) 0.0744(13) Uani 1 1 d . . . .
H6BA H 0.311576 0.499818 0.509612 0.089 Uiso 1 1 calc R . . .
H5FA H 0.172105 0.518943 0.502350 0.089 Uiso 1 1 calc R . . .
C03E C 1.2257(4) 0.1668(3) -0.10698(16) 0.0834(16) Uani 1 1 d . . . .
H1EA H 1.260718 0.181370 -0.085367 0.125 Uiso 1 1 calc GR . . .
H6FA H 1.286461 0.168379 -0.129241 0.125 Uiso 1 1 calc GR . . .
H7FA H 1.199896 0.110622 -0.100885 0.125 Uiso 1 1 calc GR . . .
C03F C -0.0626(5) 0.5062(3) 0.75793(15) 0.0783(14) Uani 1 1 d . . . .
H7BA H -0.109658 0.545666 0.740377 0.094 Uiso 1 1 calc R . . .
H8FA H -0.051079 0.535332 0.779504 0.094 Uiso 1 1 calc R . . .
C03G C 0.2088(5) 0.5692(3) 0.55040(16) 0.0786(13) Uani 1 1 d . . . .
H8BA H 0.272022 0.557147 0.567946 0.094 Uiso 1 1 calc R . . .
H9FA H 0.218013 0.624894 0.536022 0.094 Uiso 1 1 calc R . . .
C03H C 0.3336(7) 0.4650(4) 0.3931(2) 0.0642(17) Uani 0.681(6) 1 d . P A 1
H03K H 0.334071 0.521463 0.378856 0.077 Uiso 0.681(6) 1 calc R P A 1
H03L H 0.252969 0.461116 0.407897 0.077 Uiso 0.681(6) 1 calc R P A 1
C03I C 0.3552(5) 0.3989(3) 0.36463(16) 0.0529(13) Uani 0.681(6) 1 d . P A 1
H03M H 0.428153 0.409650 0.346662 0.064 Uiso 0.681(6) 1 calc R P A 1
H03N H 0.285163 0.404343 0.349833 0.064 Uiso 0.681(6) 1 calc R P A 1
C03J C 0.4312(11) 0.4522(5) 0.4205(2) 0.0679(19) Uani 0.681(6) 1 d . P A 1
H03O H 0.411978 0.492912 0.439094 0.082 Uiso 0.681(6) 1 calc R P A 1
H03P H 0.510769 0.462139 0.406102 0.082 Uiso 0.681(6) 1 calc R P A 1
C03K C 0.4606(6) 0.2959(4) 0.41375(16) 0.0582(15) Uani 0.681(6) 1 d . P A 1
H03Q H 0.543096 0.298130 0.400119 0.070 Uiso 0.681(6) 1 calc R P A 1
H03R H 0.457196 0.240064 0.428481 0.070 Uiso 0.681(6) 1 calc R P A 1
C03L C 0.9663(5) 0.1493(7) 0.3504(2) 0.146(4) Uani 0.977(11) 1 d . P B 1
H03S H 0.983652 0.147905 0.323009 0.220 Uiso 0.977(11) 1 calc GR P B 1
H03T H 1.010749 0.100922 0.363739 0.220 Uiso 0.977(11) 1 calc GR P B 1
H03U H 0.991599 0.200477 0.357036 0.220 Uiso 0.977(11) 1 calc GR P B 1
C03M C 0.4382(8) 0.3628(4) 0.44179(18) 0.077(2) Uani 0.681(6) 1 d . P A 1
H03V H 0.361534 0.355064 0.458377 0.092 Uiso 0.681(6) 1 calc R P A 1
H03W H 0.504779 0.355033 0.458094 0.092 Uiso 0.681(6) 1 calc R P A 1
C03N C 0.7473(8) 0.1831(11) 0.4098(2) 0.250(9) Uani 0.977(11) 1 d . P B 1
H03X H 0.769878 0.239517 0.409558 0.375 Uiso 0.977(11) 1 calc GR P B 1
H03Y H 0.783890 0.145883 0.430093 0.375 Uiso 0.977(11) 1 calc GR P B 1
H0GA H 0.658949 0.183966 0.414288 0.375 Uiso 0.977(11) 1 calc GR P B 1
C40 C 0.7759(8) 0.0298(6) 0.3712(4) 0.206(7) Uani 0.977(11) 1 d . P B 1
H40A H 0.700006 0.021375 0.387463 0.309 Uiso 0.977(11) 1 calc GR P B 1
H40B H 0.843440 -0.003073 0.382914 0.309 Uiso 0.977(11) 1 calc GR P B 1
H40C H 0.771342 0.012100 0.346370 0.309 Uiso 0.977(11) 1 calc GR P B 1
C0AA C 0.2666(9) 0.3429(9) 0.4008(4) 0.059(3) Uani 0.319(6) 1 d . P A 2
H0AA H 0.191520 0.334724 0.392886 0.071 Uiso 0.319(6) 1 calc R P A 2
C1AA C 0.2749(15) 0.3993(12) 0.4318(6) 0.094(6) Uani 0.319(6) 1 d . P A 2
H1AA H 0.306476 0.364675 0.454031 0.112 Uiso 0.319(6) 1 calc R P A 2
H1AB H 0.192795 0.424937 0.440071 0.112 Uiso 0.319(6) 1 calc R P A 2
C2AA C 0.3595(19) 0.4696(11) 0.4170(7) 0.072(5) Uani 0.319(6) 1 d . P A 2
H2AA H 0.324391 0.507581 0.396239 0.086 Uiso 0.319(6) 1 calc R P A 2
H2AB H 0.366096 0.502533 0.437753 0.086 Uiso 0.319(6) 1 calc R P A 2
C3AA C 0.4859(13) 0.4310(9) 0.4024(5) 0.061(3) Uani 0.319(6) 1 d . P A 2
H3AA H 0.522990 0.396042 0.423578 0.073 Uiso 0.319(6) 1 calc R P A 2
H3AB H 0.538206 0.475855 0.392519 0.073 Uiso 0.319(6) 1 calc R P A 2
C4AA C 0.4782(10) 0.3771(9) 0.3705(4) 0.062(4) Uani 0.319(6) 1 d . P A 2
H4AA H 0.558512 0.346914 0.363832 0.074 Uiso 0.319(6) 1 calc R P A 2
H4AB H 0.454185 0.413347 0.347628 0.074 Uiso 0.319(6) 1 calc R P A 2

loop_
_atom_site_aniso_label
_atom_site_aniso_U_11
_atom_site_aniso_U_22
_atom_site_aniso_U_33
_atom_site_aniso_U_23
_atom_site_aniso_U_13
_atom_site_aniso_U_12
Ni01 0.0272(2) 0.0380(3) 0.0323(2) -0.00607(19) -0.00203(17) -0.00076(18)
Ni02 0.0292(2) 0.0419(3) 0.0290(2) -0.00243(19) -0.00165(17) -0.00052(19)
Ni03 0.0307(2) 0.0403(3) 0.0360(3) -0.0039(2) -0.00033(19) -0.00284(19)
P004 0.0325(3) 0.0396(4) 0.0296(3) -0.0047(3) -0.0035(3) 0.0001(3)
P005 0.0338(3) 0.0413(4) 0.0330(3) -0.0057(3) -0.0051(3) 0.0017(3)
P006 0.0280(3) 0.0466(4) 0.0347(3) -0.0103(3) -0.0011(3) -0.0010(3)
P007 0.0340(3) 0.0385(4) 0.0380(4) -0.0011(3) -0.0018(3) -0.0023(3)
P008 0.0336(3) 0.0454(4) 0.0282(3) -0.0048(3) 0.0000(3) -0.0009(3)
P009 0.0348(4) 0.0462(4) 0.0370(4) -0.0081(3) 0.0027(3) -0.0065(3)
Si0A 0.0330(4) 0.0579(5) 0.0371(4) -0.0082(4) -0.0065(3) 0.0008(3)
Si0B 0.0378(4) 0.0525(5) 0.0417(4) -0.0023(4) 0.0092(3) -0.0033(4)
S00C 0.0519(5) 0.0907(8) 0.0532(5) -0.0125(5) 0.0138(4) -0.0285(5)
S00D 0.0533(5) 0.0798(7) 0.0647(6) -0.0070(5) 0.0172(4) -0.0209(5)
Si0E 0.0386(5) 0.0899(8) 0.0460(5) 0.0009(5) -0.0074(4) 0.0027(5)
S00F 0.0638(6) 0.0832(8) 0.0962(8) 0.0023(6) -0.0424(6) -0.0266(5)
C00G 0.0408(15) 0.0399(16) 0.0327(13) -0.0068(12) -0.0096(11) 0.0021(12)
C00H 0.0401(15) 0.0475(17) 0.0382(15) -0.0095(13) -0.0044(12) 0.0016(13)
C00I 0.0454(16) 0.0468(17) 0.0348(14) -0.0070(13) -0.0027(12) 0.0002(13)
C00J 0.0383(14) 0.0433(16) 0.0353(14) -0.0057(12) -0.0057(11) -0.0010(12)
C00K 0.0471(17) 0.0485(18) 0.0420(16) -0.0137(14) 0.0016(13) 0.0006(14)
C00L 0.0490(17) 0.0450(18) 0.0408(16) -0.0022(13) -0.0105(13) 0.0013(14)
C00M 0.0376(15) 0.0494(18) 0.0415(16) -0.0126(13) -0.0048(12) 0.0033(13)
C00N 0.0424(15) 0.0412(16) 0.0414(15) -0.0023(13) -0.0043(12) -0.0031(13)
C00O 0.0326(13) 0.0463(17) 0.0344(14) -0.0098(12) -0.0017(11) 0.0044(12)
C00P 0.0396(15) 0.0388(16) 0.0447(16) -0.0021(13) -0.0050(12) -0.0021(12)
C00Q 0.0345(14) 0.0504(18) 0.0341(14) 0.0016(13) 0.0007(11) -0.0012(12)
C00R 0.0377(15) 0.0499(18) 0.0334(14) -0.0022(13) -0.0015(12) 0.0033(13)
C00S 0.0359(14) 0.0465(17) 0.0335(14) -0.0021(12) -0.0018(11) -0.0007(12)
C00T 0.0392(15) 0.0487(18) 0.0483(17) -0.0088(14) -0.0044(13) -0.0030(13)
C00U 0.0413(16) 0.0511(19) 0.0457(17) -0.0079(14) -0.0028(13) -0.0024(14)
C00V 0.0302(14) 0.061(2) 0.0407(16) -0.0090(14) 0.0014(12) -0.0065(13)
C00W 0.0305(13) 0.0479(17) 0.0427(16) -0.0017(13) -0.0001(12) -0.0028(12)
C00X 0.0344(14) 0.0427(16) 0.0360(14) -0.0057(12) -0.0047(11) -0.0039(12)
C00Y 0.0375(15) 0.0527(19) 0.0422(16) -0.0020(14) -0.0018(12) 0.0030(13)
C00Z 0.0498(17) 0.0469(18) 0.0440(16) -0.0095(14) -0.0051(14) -0.0025(14)
C010 0.0357(14) 0.0519(18) 0.0375(15) -0.0066(13) 0.0008(12) 0.0025(13)
C011 0.0425(17) 0.071(2) 0.0417(17) -0.0074(16) 0.0032(14) -0.0043(16)
C012 0.0310(13) 0.0505(18) 0.0431(16) -0.0030(13) -0.0026(12) -0.0019(12)
C013 0.0326(14) 0.0456(17) 0.0372(15) -0.0030(12) -0.0044(11) 0.0011(12)
C014 0.0329(13) 0.0399(15) 0.0375(14) -0.0056(12) 0.0000(11) -0.0033(11)
C015 0.068(2) 0.048(2) 0.0491(19) -0.0046(15) -0.0083(16) -0.0081(17)
C016 0.0434(17) 0.068(2) 0.0506(19) -0.0085(17) 0.0030(14) -0.0110(16)
C017 0.0332(14) 0.0470(17) 0.0443(16) -0.0084(13) -0.0021(12) -0.0040(12)
C018 0.060(2) 0.054(2) 0.0384(16) -0.0105(14) -0.0149(14) 0.0078(16)
C019 0.0434(17) 0.066(2) 0.0425(17) -0.0102(16) 0.0048(13) -0.0144(15)
C01A 0.0336(14) 0.0517(18) 0.0457(17) -0.0100(14) -0.0053(12) 0.0019(13)
C01B 0.0520(18) 0.056(2) 0.0407(17) -0.0008(15) 0.0092(14) -0.0042(15)
C01C 0.0337(15) 0.0492(18) 0.0551(19) -0.0015(15) -0.0012(13) -0.0007(13)
C01D 0.0347(14) 0.0506(18) 0.0430(16) -0.0037(14) -0.0041(12) -0.0004(13)
C01E 0.0426(17) 0.059(2) 0.055(2) -0.0132(16) 0.0018(14) -0.0036(15)
C01F 0.0528(18) 0.0407(17) 0.0466(17) -0.0019(14) 0.0069(14) 0.0011(14)
C01G 0.057(2) 0.064(2) 0.064(2) -0.0174(19) -0.0079(18) -0.0014(18)
C01H 0.062(2) 0.0438(18) 0.0526(19) -0.0164(15) -0.0049(16) 0.0046(15)
C01I 0.060(2) 0.049(2) 0.063(2) 0.0026(17) -0.0010(18) -0.0012(17)
C01J 0.059(2) 0.0496(19) 0.0434(17) -0.0090(14) -0.0137(15) 0.0024(15)
C01K 0.060(2) 0.0495(19) 0.0431(17) -0.0065(14) -0.0080(15) -0.0005(16)
C01L 0.0508(19) 0.075(3) 0.0423(18) -0.0054(17) -0.0116(15) 0.0144(18)
C01M 0.065(2) 0.0445(19) 0.054(2) -0.0053(15) -0.0098(16) -0.0048(16)
C01N 0.0385(15) 0.059(2) 0.0462(17) -0.0137(15) -0.0107(13) 0.0031(14)
C01O 0.0344(14) 0.0514(18) 0.0434(16) -0.0108(14) -0.0091(12) 0.0035(13)
C01P 0.0490(17) 0.0442(18) 0.0449(17) -0.0007(14) -0.0062(13) -0.0075(14)
C01Q 0.0307(13) 0.0498(18) 0.0394(15) -0.0047(13) -0.0028(11) -0.0003(12)
C01R 0.073(2) 0.0464(19) 0.0466(18) -0.0110(15) 0.0081(17) -0.0059(17)
C01S 0.0486(17) 0.0494(19) 0.0428(16) -0.0071(14) 0.0005(13) -0.0105(14)
C01T 0.0363(15) 0.061(2) 0.0518(18) -0.0087(16) 0.0011(13) -0.0046(14)
C01U 0.0489(17) 0.055(2) 0.0381(15) -0.0048(14) -0.0052(13) -0.0072(15)
C01V 0.0447(17) 0.063(2) 0.0464(18) -0.0024(16) 0.0050(14) 0.0010(16)
C01W 0.0496(18) 0.057(2) 0.057(2) 0.0065(17) -0.0066(16) -0.0117(16)
C01X 0.0427(18) 0.090(3) 0.062(2) -0.041(2) 0.0004(16) 0.0054(18)
C01Y 0.063(2) 0.064(2) 0.067(2) -0.027(2) -0.0187(18) -0.0058(18)
C01Z 0.057(2) 0.057(2) 0.0474(18) 0.0037(16) 0.0073(15) -0.0072(16)
C020 0.068(2) 0.067(3) 0.073(3) -0.004(2) 0.024(2) -0.017(2)
C021 0.072(2) 0.0437(18) 0.0489(19) -0.0016(15) -0.0214(16) -0.0022(16)
C022 0.0502(18) 0.0477(19) 0.0476(18) 0.0018(14) 0.0009(14) -0.0035(15)
C023 0.059(2) 0.050(2) 0.062(2) -0.0181(17) -0.0086(17) -0.0006(16)
C024 0.062(2) 0.049(2) 0.058(2) -0.0152(16) -0.0156(17) 0.0049(16)
C025 0.059(2) 0.055(2) 0.0496(19) -0.0107(16) -0.0074(15) -0.0098(16)
C026 0.061(2) 0.057(2) 0.052(2) 0.0087(17) -0.0007(17) 0.0130(18)
C027 0.0365(14) 0.0476(17) 0.0412(16) -0.0082(13) -0.0010(12) -0.0036(12)
C028 0.0501(18) 0.060(2) 0.0478(18) -0.0098(16) -0.0057(14) -0.0147(16)
C029 0.060(2) 0.069(3) 0.072(3) -0.024(2) -0.0010(19) -0.0042(19)
C02A 0.052(2) 0.102(3) 0.0428(19) -0.018(2) 0.0112(16) -0.008(2)
C02B 0.073(2) 0.063(2) 0.057(2) -0.0235(19) -0.0179(18) -0.0014(19)
C02C 0.065(2) 0.0451(19) 0.053(2) 0.0009(15) 0.0070(17) -0.0020(16)
C02D 0.056(2) 0.063(2) 0.0473(18) -0.0035(16) -0.0122(15) -0.0134(17)
C02E 0.059(2) 0.0476(19) 0.0457(17) -0.0059(15) -0.0011(15) -0.0083(15)
C02F 0.057(2) 0.056(2) 0.061(2) 0.0100(18) 0.0050(17) -0.0025(17)
C02G 0.059(2) 0.052(2) 0.057(2) -0.0151(17) -0.0072(16) -0.0015(16)
C02H 0.070(2) 0.051(2) 0.071(2) -0.0200(18) -0.038(2) 0.0072(18)
C02I 0.063(2) 0.070(3) 0.064(2) -0.005(2) -0.0092(18) -0.026(2)
C02J 0.066(2) 0.050(2) 0.0488(19) -0.0057(15) 0.0029(16) -0.0128(17)
C02K 0.057(2) 0.056(2) 0.0508(19) 0.0045(16) 0.0026(16) -0.0110(16)
C02L 0.052(2) 0.066(3) 0.079(3) 0.014(2) -0.0243(19) -0.0211(18)
C02M 0.084(3) 0.049(2) 0.056(2) -0.0109(17) -0.0159(19) -0.0030(19)
C02N 0.068(2) 0.095(3) 0.051(2) -0.033(2) 0.0026(18) 0.009(2)
C02O 0.067(2) 0.0403(18) 0.054(2) -0.0018(15) -0.0083(16) -0.0071(16)
C02P 0.068(2) 0.062(2) 0.071(3) 0.004(2) -0.008(2) -0.019(2)
C02Q 0.058(2) 0.065(2) 0.055(2) -0.0020(18) 0.0108(17) -0.0112(18)
C02R 0.0368(17) 0.103(4) 0.065(2) -0.015(2) -0.0108(16) -0.0075(19)
C02S 0.054(2) 0.083(3) 0.0441(19) -0.0072(18) 0.0115(16) 0.011(2)
C02T 0.060(2) 0.058(2) 0.067(2) 0.0038(18) -0.0067(18) -0.0236(18)
C02U 0.071(2) 0.075(3) 0.052(2) 0.0070(19) -0.0111(18) -0.022(2)
C02V 0.074(2) 0.069(3) 0.0420(18) -0.0155(17) -0.0140(17) 0.005(2)
C02W 0.070(3) 0.079(3) 0.056(2) -0.027(2) 0.0020(19) 0.004(2)
C02X 0.083(3) 0.066(3) 0.067(3) -0.018(2) -0.028(2) -0.008(2)
C02Y 0.080(3) 0.057(2) 0.052(2) -0.0129(17) -0.0257(18) 0.0034(19)
C02Z 0.102(3) 0.052(2) 0.050(2) -0.0003(17) -0.027(2) -0.008(2)
C030 0.055(2) 0.108(4) 0.062(2) -0.047(3) -0.0035(18) 0.013(2)
C031 0.087(3) 0.047(2) 0.060(2) -0.0096(17) -0.024(2) -0.0113(19)
C032 0.081(3) 0.058(2) 0.058(2) 0.0086(18) -0.013(2) -0.020(2)
C033 0.077(3) 0.060(2) 0.070(3) -0.026(2) -0.014(2) -0.006(2)
C034 0.0491(19) 0.110(4) 0.0460(19) -0.029(2) -0.0090(15) 0.003(2)
C035 0.100(3) 0.061(3) 0.071(3) -0.016(2) -0.051(2) 0.002(2)
C036 0.075(2) 0.047(2) 0.069(2) -0.0080(18) -0.002(2) -0.0183(18)
C037 0.077(3) 0.072(3) 0.049(2) 0.0010(19) 0.0054(18) -0.020(2)
C038 0.077(3) 0.047(2) 0.066(2) -0.0049(18) -0.009(2) -0.0075(18)
C039 0.079(3) 0.062(3) 0.072(3) 0.008(2) -0.015(2) 0.006(2)
C03A 0.065(2) 0.102(4) 0.056(2) -0.028(2) 0.0190(19) -0.020(2)
C03B 0.070(2) 0.057(2) 0.080(3) -0.032(2) -0.024(2) 0.0099(19)
C03C 0.096(3) 0.047(2) 0.071(3) -0.0016(19) -0.011(2) -0.013(2)
C03D 0.069(3) 0.066(3) 0.076(3) 0.019(2) 0.007(2) -0.007(2)
C03E 0.054(2) 0.082(3) 0.096(4) 0.006(3) 0.021(2) 0.019(2)
C03F 0.091(3) 0.075(3) 0.075(3) -0.042(2) -0.024(2) 0.022(3)
C03G 0.083(3) 0.058(3) 0.095(3) 0.018(2) -0.021(3) -0.026(2)
C03H 0.076(4) 0.045(3) 0.071(4) -0.018(3) -0.010(3) 0.012(3)
C03I 0.059(3) 0.047(3) 0.050(3) -0.008(2) -0.007(2) 0.007(2)
C03J 0.098(6) 0.046(4) 0.062(4) -0.020(3) -0.017(5) 0.005(4)
C03K 0.079(4) 0.047(3) 0.048(3) -0.009(2) -0.011(3) 0.004(3)
C03L 0.039(2) 0.288(12) 0.103(5) -0.007(6) -0.016(3) 0.007(4)
C03M 0.122(6) 0.063(4) 0.047(3) -0.013(3) -0.020(3) 0.002(4)
C03N 0.113(6) 0.57(3) 0.059(4) -0.097(8) -0.019(4) 0.072(10)
C40 0.115(6) 0.143(8) 0.337(18) 0.130(10) -0.094(9) -0.030(6)
C0AA 0.027(5) 0.074(8) 0.077(8) -0.029(6) 0.008(5) 0.006(5)
C1AA 0.072(9) 0.092(12) 0.124(15) -0.067(11) 0.029(9) -0.017(8)
C2AA 0.068(10) 0.056(9) 0.091(14) -0.029(9) -0.004(10) 0.017(8)
C3AA 0.051(7) 0.057(8) 0.083(9) -0.031(7) -0.015(7) -0.006(6)
C4AA 0.039(6) 0.079(9) 0.074(8) -0.033(7) 0.004(5) -0.014(5)

loop_
_atom_type_symbol
_atom_type_description
_atom_type_scat_dispersion_real
_atom_type_scat_dispersion_imag
_atom_type_scat_source
C C 0.0181 0.0091 'International Tables Vol C Tables 4.2.6.8 and 6.1.1.4'
H H 0.0000 0.0000 'International Tables Vol C Tables 4.2.6.8 and 6.1.1.4'
Ni Ni -3.0029 0.5091 'International Tables Vol C Tables 4.2.6.8 and 6.1.1.4'
P P 0.2955 0.4335 'International Tables Vol C Tables 4.2.6.8 and 6.1.1.4'
S S 0.3331 0.5567 'International Tables Vol C Tables 4.2.6.8 and 6.1.1.4'
Si Si 0.2541 0.3302 'International Tables Vol C Tables 4.2.6.8 and 6.1.1.4'

loop_
_exptl_crystal_face_index_h
_exptl_crystal_face_index_k
_exptl_crystal_face_index_l
_exptl_crystal_face_perp_dist
-7 -1 -3 0.0392
-4 1 -20 0.0476
7 1 4 0.0499
-1 -2 21 0.0647
-6 -4 4 0.0451
-1 10 -2 0.0019
3 2 -18 0.0236
1 -10 2 0.0352

loop_
_geom_angle_atom_site_label_1
_geom_angle_atom_site_label_2
_geom_angle_atom_site_label_3
_geom_angle
P005 Ni01 P006 91.60(3)
C00X Ni01 P005 152.66(9)
C00X Ni01 P006 115.16(9)
C014 Ni01 P005 112.59(10)
C014 Ni01 P006 154.98(10)
C014 Ni01 C00X 40.20(13)
P008 Ni02 P004 91.35(3)
C00Q Ni02 P004 114.68(10)
C00Q Ni02 P008 153.85(10)
C00W Ni02 P004 154.44(10)
C00W Ni02 P008 114.17(10)
C00W Ni02 C00Q 39.93(14)
P007 Ni03 P009 91.83(3)
C017 Ni03 P007 113.14(11)
C017 Ni03 P009 154.97(11)
C017 Ni03 C027 40.29(14)
C027 Ni03 P007 153.44(10)
C027 Ni03 P009 114.71(10)
C00G P004 Ni02 115.78(10)
C00G P004 C01Q 106.41(14)
C00J P004 Ni02 120.58(10)
C00J P004 C00G 101.46(14)
C00J P004 C01Q 103.78(14)
C01Q P004 Ni02 107.48(10)
C00H P005 Ni01 120.46(11)
C00H P005 C01O 102.93(14)
C00L P005 Ni01 116.55(11)
C00L P005 C00H 103.44(15)
C00L P005 C01O 103.13(16)
C01O P005 Ni01 108.25(11)
C00M P006 Ni01 116.94(10)
C00M P006 C01A 102.65(15)
C00V P006 Ni01 120.79(11)
C00V P006 C00M 103.45(15)
C00V P006 C01A 103.86(15)
C01A P006 Ni01 107.02(10)
C00N P007 Ni03 118.50(11)
C00N P007 C01C 102.94(15)
C00P P007 Ni03 117.88(11)
C00P P007 C00N 103.57(15)
C00P P007 C01C 104.60(16)
C01C P007 Ni03 107.59(12)
C00I P008 Ni02 121.44(11)
C00I P008 C010 103.05(14)
C00S P008 Ni02 113.93(10)
C00S P008 C00I 103.91(14)
C00S P008 C010 105.05(15)
C010 P008 Ni02 107.88(10)
C01R P009 Ni03 120.10(13)
C01R P009 C01S 103.36(16)
C01S P009 Ni03 115.77(11)
C01T P009 Ni03 107.28(11)
C01T P009 C01R 104.96(18)
C01T P009 C01S 103.77(17)
C00X Si0A C02R 109.77(17)
C00X Si0A C034 112.03(17)
C00X Si0A C039 108.69(19)
C034 Si0A C02R 108.7(2)
C034 Si0A C039 108.3(2)
C039 Si0A C02R 109.3(2)
C00Q Si0B C020 110.79(18)
C00Q Si0B C03A 112.29(16)
C00Q Si0B C03E 108.69(19)
C020 Si0B C03E 108.6(2)
C03A Si0B C020 108.1(2)
C03A Si0B C03E 108.2(3)
C011 S00C C019 91.37(17)
C01V S00D C016 90.73(18)
C027 Si0E C03L 111.1(3)
C027 Si0E C40 105.0(3)
C03L Si0E C40 105.2(5)
C03N Si0E C027 114.2(4)
C03N Si0E C03L 114.5(5)
C03N Si0E C40 105.9(7)
C01N S00F C02L 90.77(18)
P004 C00G H00G 108.3
C00K C00G P004 113.9(2)
C00K C00G H00G 108.3
C01F C00G P004 108.4(2)
C01F C00G H00G 108.3
C01F C00G C00K 109.6(3)
P005 C00H H00H 106.6
C00Z C00H P005 110.4(2)
C00Z C00H H00H 106.6
C00Z C00H C018 110.5(3)
C018 C00H P005 115.6(2)
C018 C00H H00H 106.6
P008 C00I H00I 108.5
C01J C00I P008 110.1(2)
C01J C00I H00I 108.5
C01K C00I P008 111.0(2)
C01K C00I H00I 108.5
C01K C00I C01J 110.1(3)
P004 C00J H00J 106.3
C024 C00J P004 110.7(2)
C024 C00J H00J 106.3
C024 C00J C02H 110.3(3)
C02H C00J P004 116.5(2)
C02H C00J H00J 106.3
C00G C00K H00C 109.4
C00G C00K H00D 109.4
H00C C00K H00D 108.0
C01H C00K C00G 111.0(3)
C01H C00K H00C 109.4
C01H C00K H00D 109.4
P005 C00L H00L 108.2
C015 C00L P005 110.6(2)
C015 C00L H00L 108.2
C015 C00L C02F 110.0(3)
C02F C00L P005 111.5(2)
C02F C00L H00L 108.2
P006 C00M H00M 106.1
C01X C00M P006 116.4(2)
C01X C00M H00M 106.1
C02G C00M P006 110.7(2)
C02G C00M H00M 106.1
C02G C00M C01X 110.8(3)
P007 C00N H00N 108.7
C022 C00N P007 110.7(2)
C022 C00N H00N 108.7
C022 C00N C02J 110.2(3)
C02J C00N P007 109.8(2)
C02J C00N H00N 108.7
C00T C00O C012 128.4(3)
C01N C00O C00T 118.6(3)
C01N C00O C012 113.0(3)
P007 C00P H00P 106.5
C01P C00P P007 110.4(2)
C01P C00P H00P 106.5
C01P C00P C021 110.5(3)
C021 C00P P007 115.9(2)
C021 C00P H00P 106.5
Si0B C00Q Ni02 152.99(19)
C00W C00Q Ni02 69.04(18)
C00W C00Q Si0B 137.9(2)
C00U C00R C013 127.9(3)
C011 C00R C00U 118.7(3)
C011 C00R C013 113.4(3)
P008 C00S H00S 105.5
C01B C00S P008 117.4(2)
C01B C00S H00S 105.5
C01B C00S C01U 111.0(3)
C01U C00S P008 110.9(2)
C01U C00S H00S 105.5
C00O C00T H00T 120.3
C01I C00T C00O 119.4(3)
C01I C00T H00T 120.3
C00R C00U H00U 120.2
C01G C00U C00R 119.6(3)
C01G C00U H00U 120.2
P006 C00V H00V 108.2
C028 C00V P006 109.9(2)
C028 C00V H00V 108.2
C028 C00V C02D 110.8(3)
C02D C00V P006 111.4(2)
C02D C00V H00V 108.2
C00Q C00W Ni02 71.03(19)
C00Q C00W C012 144.7(3)
C012 C00W Ni02 143.9(2)
Si0A C00X Ni01 149.97(17)
C014 C00X Ni01 68.41(18)
C014 C00X Si0A 141.5(2)
C01E C00Y C01D 128.6(3)
C01E C00Y C01V 118.2(3)
C01V C00Y C01D 113.3(3)
C00H C00Z H00A 109.3
C00H C00Z H00B 109.3
C00H C00Z C023 111.6(3)
H00A C00Z H00B 108.0
C023 C00Z H00A 109.3
C023 C00Z H00B 109.3
P008 C010 H01V 109.2
P008 C010 H01W 109.2
H01V C010 H01W 107.9
C01Q C010 P008 111.9(2)
C01Q C010 H01V 109.2
C01Q C010 H01W 109.2
C00R C011 S00C 110.7(3)
C02A C011 S00C 127.5(3)
C02A C011 C00R 121.9(4)
C00W C012 C00O 124.6(3)
C02L C012 C00O 110.9(3)
C02L C012 C00W 124.4(3)
C00R C013 C014 124.8(3)
C019 C013 C00R 111.3(3)
C019 C013 C014 123.9(3)
C00X C014 Ni01 71.39(18)
C00X C014 C013 143.6(3)
C013 C014 Ni01 144.8(2)
C00L C015 H01I 109.3
C00L C015 H01J 109.3
H01I C015 H01J 107.9
C03C C015 C00L 111.8(3)
C03C C015 H01I 109.3
C03C C015 H01J 109.3
S00D C016 H016 122.9
C01D C016 S00D 114.2(3)
C01D C016 H016 122.9
C01D C017 Ni03 144.7(3)
C027 C017 Ni03 70.57(19)
C027 C017 C01D 144.7(3)
C00H C018 H01K 109.5
C00H C018 H01L 109.5
H01K C018 H01L 108.1
C02V C018 C00H 110.6(3)
C02V C018 H01K 109.5
C02V C018 H01L 109.5
S00C C019 H019 123.4
C013 C019 S00C 113.3(3)
C013 C019 H019 123.4
P006 C01A H01M 109.1
P006 C01A H01N 109.1
H01M C01A H01N 107.8
C01O C01A P006 112.6(2)
C01O C01A H01M 109.1
C01O C01A H01N 109.1
C00S C01B H01X 109.5
C00S C01B H01Y 109.5
C00S C01B C01Z 110.7(3)
H01X C01B H01Y 108.1
C01Z C01B H01X 109.5
C01Z C01B H01Y 109.5
P007 C01C H01A 109.3
P007 C01C H01B 109.3
H01A C01C H01B 107.9
C01T C01C P007 111.8(2)
C01T C01C H01A 109.3
C01T C01C H01B 109.3
C00Y C01D C017 124.4(3)
C016 C01D C00Y 110.9(3)
C016 C01D C017 124.6(3)
C00Y C01E H01E 120.0
C029 C01E C00Y 119.9(3)
C029 C01E H01E 120.0
C00G C01F H01Z 109.1
C00G C01F H 109.1
H01Z C01F H 107.9
C02C C01F C00G 112.3(3)
C02C C01F H01Z 109.1
C02C C01F H 109.1
C00U C01G H01O 119.6
C00U C01G C02N 120.7(4)
C02N C01G H01O 119.6
C00K C01H H01 109.4
C00K C01H HA 109.4
C00K C01H C01M 111.1(3)
H01 C01H HA 108.0
C01M C01H H01 109.4
C01M C01H HA 109.4
C00T C01I H9BA 119.6
C00T C01I C026 120.8(4)
C026 C01I H9BA 119.6
C00I C01J H0CA 109.2
C00I C01J HB 109.2
C00I C01J C02Y 112.2(3)
H0CA C01J HB 107.9
C02Y C01J H0CA 109.2
C02Y C01J HB 109.2
C00I C01K H1CA 109.4
C00I C01K HC 109.4
C00I C01K C02M 111.4(3)
H1CA C01K HC 108.0
C02M C01K H1CA 109.4
C02M C01K HC 109.4
C01N C01L H2CA 121.3
C026 C01L H2CA 121.3
C026 C01L C01N 117.3(4)
C01H C01M H3CA 109.5
C01H C01M HD 109.5
H3CA C01M HD 108.1
C02C C01M C01H 110.8(3)
C02C C01M H3CA 109.5
C02C C01M HD 109.5
C00O C01N S00F 111.3(3)
C01L C01N S00F 126.0(3)
C01L C01N C00O 122.7(4)
P005 C01O H01P 109.3
P005 C01O H01Q 109.3
C01A C01O P005 111.5(2)
C01A C01O H01P 109.3
C01A C01O H01Q 109.3
H01P C01O H01Q 108.0
C00P C01P H01C 109.3
C00P C01P H01D 109.3
H01C C01P H01D 108.0
C02O C01P C00P 111.5(3)
C02O C01P H01C 109.3
C02O C01P H01D 109.3
P004 C01Q H4CA 109.4
P004 C01Q HE 109.4
C010 C01Q P004 111.4(2)
C010 C01Q H4CA 109.4
C010 C01Q HE 109.4
H4CA C01Q HE 108.0
P009 C01R H01R 105.7
P009 C01R H01F 102.4
C03I C01R P009 110.4(3)
C03I C01R H01R 105.7
C03K C01R P009 115.0(3)
C03K C01R H01R 105.7
C03K C01R C03I 113.5(4)
C0AA C01R P009 128.4(6)
C0AA C01R H01F 102.4
C0AA C01R C4AA 112.4(8)
C4AA C01R P009 105.2(5)
C4AA C01R H01F 102.4
P009 C01S H01S 106.1
C02E C01S P009 109.7(2)
C02E C01S H01S 106.1
C02Q C01S P009 116.7(3)
C02Q C01S H01S 106.1
C02Q C01S C02E 111.5(3)
P009 C01T H01G 109.2
P009 C01T H01H 109.2
C01C C01T P009 112.0(2)
C01C C01T H01G 109.2
C01C C01T H01H 109.2
H01G C01T H01H 107.9
C00S C01U H5CA 109.3
C00S C01U HF 109.3
H5CA C01U HF 107.9
C025 C01U C00S 111.7(3)
C025 C01U H5CA 109.3
C025 C01U HF 109.3
C00Y C01V S00D 110.9(3)
C02S C01V S00D 127.3(3)
C02S C01V C00Y 121.8(4)
H6CA C01W HG 108.0
C01Z C01W H6CA 109.4
C01Z C01W HG 109.4
C01Z C01W C025 111.2(3)
C025 C01W H6CA 109.4
C025 C01W HG 109.4
C00M C01X H01T 109.6
C00M C01X H01U 109.6
H01T C01X H01U 108.1
C030 C01X C00M 110.3(3)
C030 C01X H01T 109.6
C030 C01X H01U 109.6
H7CA C01Y HH 108.0
C035 C01Y H7CA 109.4
C035 C01Y HH 109.4
C03B C01Y H7CA 109.4
C03B C01Y HH 109.4
C03B C01Y C035 111.0(3)
C01B C01Z H8CA 109.1
C01B C01Z HI 109.1
C01W C01Z C01B 112.4(3)
C01W C01Z H8CA 109.1
C01W C01Z HI 109.1
H8CA C01Z HI 107.9
Si0B C020 H9CA 109.5
Si0B C020 HJ 109.5
Si0B C020 HK 109.5
H9CA C020 HJ 109.5
H9CA C020 HK 109.5
HJ C020 HK 109.5
C00P C021 H02A 109.5
C00P C021 H02B 109.5
H02A C021 H02B 108.1
C02Z C021 C00P 110.5(3)
C02Z C021 H02A 109.5
C02Z C021 H02B 109.5
C00N C022 H02C 109.3
C00N C022 H02D 109.3
C00N C022 C02K 111.4(3)
H02C C022 H02D 108.0
C02K C022 H02C 109.3
C02K C022 H02D 109.3
C00Z C023 H02T 109.4
C00Z C023 H02U 109.4
H02T C023 H02U 108.0
C02B C023 C00Z 111.1(3)
C02B C023 H02T 109.4
C02B C023 H02U 109.4
C00J C024 H0DA 109.5
C00J C024 HL 109.5
C00J C024 C03B 110.7(3)
H0DA C024 HL 108.1
C03B C024 H0DA 109.5
C03B C024 HL 109.5
C01U C025 C01W 111.2(3)
C01U C025 H1DA 109.4
C01U C025 HM 109.4
C01W C025 H1DA 109.4
C01W C025 HM 109.4
H1DA C025 HM 108.0
C01I C026 H026 119.4
C01L C026 C01I 121.2(4)
C01L C026 H026 119.4
Si0E C027 Ni03 149.98(18)
C017 C027 Ni03 69.1(2)
C017 C027 Si0E 140.4(2)
C00V C028 H02V 109.2
C00V C028 H02X 109.2
H02V C028 H02X 107.9
C02I C028 C00V 112.3(3)
C02I C028 H02V 109.2
C02I C028 H02X 109.2
C01E C029 H029 119.6
C01E C029 C02W 120.7(4)
C02W C029 H029 119.6
C011 C02A H02Y 120.8
C02N C02A C011 118.5(3)
C02N C02A H02Y 120.8
C023 C02B H02Z 109.5
C023 C02B HN 109.5
H02Z C02B HN 108.1
C02V C02B C023 110.9(3)
C02V C02B H02Z 109.5
C02V C02B HN 109.5
C01F C02C H2DA 109.5
C01F C02C HO 109.5
C01M C02C C01F 110.5(3)
C01M C02C H2DA 109.5
C01M C02C HO 109.5
H2DA C02C HO 108.1
C00V C02D H02 109.2
C00V C02D HP 109.2
H02 C02D HP 107.9
C02U C02D C00V 112.0(3)
C02U C02D H02 109.2
C02U C02D HP 109.2
C01S C02E H02E 109.3
C01S C02E H02F 109.3
H02E C02E H02F 108.0
C038 C02E C01S 111.5(3)
C038 C02E H02E 109.3
C038 C02E H02F 109.3
C00L C02F H5AA 109.2
C00L C02F HQ 109.2
H5AA C02F HQ 107.9
C03D C02F C00L 111.9(3)
C03D C02F H5AA 109.2
C03D C02F HQ 109.2
C00M C02G H6AA 109.3
C00M C02G HR 109.3
C00M C02G C033 111.5(3)
H6AA C02G HR 108.0
C033 C02G H6AA 109.3
C033 C02G HR 109.3
C00J C02H H3DA 109.5
C00J C02H HS 109.5
C00J C02H C035 110.5(3)
H3DA C02H HS 108.1
C035 C02H H3DA 109.5
C035 C02H HS 109.5
C028 C02I H7AA 109.4
C028 C02I HT 109.4
H7AA C02I HT 108.0
C02P C02I C028 111.4(3)
C02P C02I H7AA 109.4
C02P C02I HT 109.4
C00N C02J H02G 109.3
C00N C02J H02H 109.3
H02G C02J H02H 107.9
C036 C02J C00N 111.7(3)
C036 C02J H02G 109.3
C036 C02J H02H 109.3
C022 C02K H02I 109.3
C022 C02K H02J 109.3
H02I C02K H02J 107.9
C02T C02K C022 111.7(3)
C02T C02K H02I 109.3
C02T C02K H02J 109.3
S00F C02L H4DA 123.0
C012 C02L S00F 114.0(3)
C012 C02L H4DA 123.0
C01K C02M H5DA 109.5
C01K C02M HU 109.5
H5DA C02M HU 108.1
C02X C02M C01K 110.6(3)
C02X C02M H5DA 109.5
C02X C02M HU 109.5
C01G C02N H8AA 119.7
C02A C02N C01G 120.7(4)
C02A C02N H8AA 119.7
C01P C02O H02K 109.4
C01P C02O H02L 109.4
C01P C02O C031 111.3(3)
H02K C02O H02L 108.0
C031 C02O H02K 109.4
C031 C02O H02L 109.4
C02I C02P H9AA 109.4
C02I C02P HV 109.4
H9AA C02P HV 108.0
C02U C02P C02I 111.1(4)
C02U C02P H9AA 109.4
C02U C02P HV 109.4
C01S C02Q H02M 109.4
C01S C02Q H02N 109.4
C01S C02Q C037 111.0(3)
H02M C02Q H02N 108.0
C037 C02Q H02M 109.4
C037 C02Q H02N 109.4
Si0A C02R H0BA 109.5
Si0A C02R HW 109.5
Si0A C02R HX 109.5
H0BA C02R HW 109.5
H0BA C02R HX 109.5
HW C02R HX 109.5
C01V C02S H02S 120.9
C02W C02S C01V 118.3(3)
C02W C02S H02S 120.9
C02K C02T H02O 109.4
C02K C02T H02P 109.4
H02O C02T H02P 108.0
C036 C02T C02K 111.3(3)
C036 C02T H02O 109.4
C036 C02T H02P 109.4
C02D C02U H1BA 109.5
C02D C02U HY 109.5
C02P C02U C02D 110.9(3)
C02P C02U H1BA 109.5
C02P C02U HY 109.5
H1BA C02U HY 108.0
C018 C02V H2BA 109.3
C018 C02V HZ 109.3
C02B C02V C018 111.7(3)
C02B C02V H2BA 109.3
C02B C02V HZ 109.3
H2BA C02V HZ 107.9
C029 C02W H02W 119.4
C02S C02W C029 121.1(4)
C02S C02W H02W 119.4
C02M C02X H6DA 109.4
C02M C02X H2EA 109.4
H6DA C02X H2EA 108.0
C02Y C02X C02M 111.3(4)
C02Y C02X H6DA 109.4
C02Y C02X H2EA 109.4
C01J C02Y H7DA 109.3
C01J C02Y H3EA 109.3
C02X C02Y C01J 111.6(3)
C02X C02Y H7DA 109.3
C02X C02Y H3EA 109.3
H7DA C02Y H3EA 108.0
C021 C02Z H02Q 109.3
C021 C02Z H02R 109.3
H02Q C02Z H02R 108.0
C031 C02Z C021 111.6(3)
C031 C02Z H02Q 109.3
C031 C02Z H02R 109.3
C01X C030 H03Z 109.2
C01X C030 H4EA 109.2
C01X C030 C03F 112.1(4)
H03Z C030 H4EA 107.9
C03F C030 H03Z 109.2
C03F C030 H4EA 109.2
C02O C031 H03A 109.4
C02O C031 H03B 109.4
C02Z C031 C02O 111.3(3)
C02Z C031 H03A 109.4
C02Z C031 H03B 109.4
H03A C031 H03B 108.0
H03C C032 H03D 108.1
C037 C032 H03C 109.5
C037 C032 H03D 109.5
C038 C032 H03C 109.5
C038 C032 H03D 109.5
C038 C032 C037 110.6(3)
C02G C033 H03 109.4
C02G C033 H5EA 109.4
H03 C033 H5EA 108.0
C03F C033 C02G 111.2(4)
C03F C033 H03 109.4
C03F C033 H5EA 109.4
Si0A C034 H3BA 109.5
Si0A C034 H6EA 109.5
Si0A C034 H7EA 109.5
H3BA C034 H6EA 109.5
H3BA C034 H7EA 109.5
H6EA C034 H7EA 109.5
C01Y C035 C02H 111.9(4)
C01Y C035 H8DA 109.2
C01Y C035 H8EA 109.2
C02H C035 H8DA 109.2
C02H C035 H8EA 109.2
H8DA C035 H8EA 107.9
C02J C036 H03E 109.3
C02J C036 H03F 109.3
C02T C036 C02J 111.5(3)
C02T C036 H03E 109.3
C02T C036 H03F 109.3
H03E C036 H03F 108.0
C02Q C037 H03G 109.4
C02Q C037 H03H 109.4
C032 C037 C02Q 111.1(3)
C032 C037 H03G 109.4
C032 C037 H03H 109.4
H03G C037 H03H 108.0
C02E C038 H03I 109.3
C02E C038 H03J 109.3
C032 C038 C02E 111.8(4)
C032 C038 H03I 109.3
C032 C038 H03J 109.3
H03I C038 H03J 107.9
Si0A C039 H4BA 109.5
Si0A C039 H9EA 109.5
Si0A C039 H0FA 109.5
H4BA C039 H9EA 109.5
H4BA C039 H0FA 109.5
H9EA C039 H0FA 109.5
Si0B C03A H9DA 109.5
Si0B C03A H1FA 109.5
Si0B C03A H2FA 109.5
H9DA C03A H1FA 109.5
H9DA C03A H2FA 109.5
H1FA C03A H2FA 109.5
C01Y C03B C024 112.7(3)
C01Y C03B H0EA 109.1
C01Y C03B H3FA 109.1
C024 C03B H0EA 109.1
C024 C03B H3FA 109.1
H0EA C03B H3FA 107.8
C015 C03C H5BA 109.2
C015 C03C H4FA 109.2
C015 C03C C03G 112.1(4)
H5BA C03C H4FA 107.9
C03G C03C H5BA 109.2
C03G C03C H4FA 109.2
C02F C03D H6BA 109.4
C02F C03D H5FA 109.4
H6BA C03D H5FA 108.0
C03G C03D C02F 111.3(4)
C03G C03D H6BA 109.4
C03G C03D H5FA 109.4
Si0B C03E H1EA 109.5
Si0B C03E H6FA 109.5
Si0B C03E H7FA 109.5
H1EA C03E H6FA 109.5
H1EA C03E H7FA 109.5
H6FA C03E H7FA 109.5
C030 C03F H7BA 109.4
C030 C03F H8FA 109.4
C033 C03F C030 111.0(4)
C033 C03F H7BA 109.4
C033 C03F H8FA 109.4
H7BA C03F H8FA 108.0
C03C C03G C03D 111.5(4)
C03C C03G H8BA 109.3
C03C C03G H9FA 109.3
C03D C03G H8BA 109.3
C03D C03G H9FA 109.3
H8BA C03G H9FA 108.0
H03K C03H H03L 107.9
C03I C03H H03K 109.3
C03I C03H H03L 109.3
C03J C03H H03K 109.3
C03J C03H H03L 109.3
C03J C03H C03I 111.7(5)
C01R C03I H03M 109.3
C01R C03I H03N 109.3
C03H C03I C01R 111.8(5)
C03H C03I H03M 109.3
C03H C03I H03N 109.3
H03M C03I H03N 107.9
C03H C03J H03O 109.5
C03H C03J H03P 109.5
C03H C03J C03M 110.8(6)
H03O C03J H03P 108.1
C03M C03J H03O 109.5
C03M C03J H03P 109.5
C01R C03K H03Q 108.8
C01R C03K H03R 108.8
C01R C03K C03M 113.8(5)
H03Q C03K H03R 107.7
C03M C03K H03Q 108.8
C03M C03K H03R 108.8
Si0E C03L H03S 109.5
Si0E C03L H03T 109.5
Si0E C03L H03U 109.5
H03S C03L H03T 109.5
H03S C03L H03U 109.5
H03T C03L H03U 109.5
C03J C03M C03K 111.6(6)
C03J C03M H03V 109.3
C03J C03M H03W 109.3
C03K C03M H03V 109.3
C03K C03M H03W 109.3
H03V C03M H03W 108.0
Si0E C03N H03X 109.5
Si0E C03N H03Y 109.5
Si0E C03N H0GA 109.5
H03X C03N H03Y 109.5
H03X C03N H0GA 109.5
H03Y C03N H0GA 109.5
Si0E C40 H40A 109.5
Si0E C40 H40B 109.5
Si0E C40 H40C 109.5
H40A C40 H40B 109.5
H40A C40 H40C 109.5
H40B C40 H40C 109.5
C01R C0AA H0AA 122.2
C01R C0AA C1AA 115.6(11)
C1AA C0AA H0AA 122.2
C0AA C1AA H1AA 109.3
C0AA C1AA H1AB 109.3
C0AA C1AA C2AA 111.7(15)
H1AA C1AA H1AB 107.9
C2AA C1AA H1AA 109.3
C2AA C1AA H1AB 109.3
C1AA C2AA H2AA 109.7
C1AA C2AA H2AB 109.7
H2AA C2AA H2AB 108.2
C3AA C2AA C1AA 109.9(13)
C3AA C2AA H2AA 109.7
C3AA C2AA H2AB 109.7
C2AA C3AA H3AA 109.5
C2AA C3AA H3AB 109.5
C2AA C3AA C4AA 110.9(12)
H3AA C3AA H3AB 108.1
C4AA C3AA H3AA 109.5
C4AA C3AA H3AB 109.5
C01R C4AA H4AA 109.7
C01R C4AA H4AB 109.7
C3AA C4AA C01R 109.7(10)
C3AA C4AA H4AA 109.7
C3AA C4AA H4AB 109.7
H4AA C4AA H4AB 108.2

loop_
_geom_bond_atom_site_label_1
_geom_bond_atom_site_label_2
_geom_bond_distance
Ni01 P005 2.1531(9)
Ni01 P006 2.1611(8)
Ni01 C00X 1.911(3)
Ni01 C014 1.875(3)
Ni02 P004 2.1546(8)
Ni02 P008 2.1477(8)
Ni02 C00Q 1.909(3)
Ni02 C00W 1.885(3)
Ni03 P007 2.1450(9)
Ni03 P009 2.1538(8)
Ni03 C017 1.887(3)
Ni03 C027 1.905(3)
P004 C00G 1.858(3)
P004 C00J 1.855(3)
P004 C01Q 1.859(3)
P005 C00H 1.858(3)
P005 C00L 1.851(4)
P005 C01O 1.865(3)
P006 C00M 1.859(3)
P006 C00V 1.860(3)
P006 C01A 1.867(3)
P007 C00N 1.859(3)
P007 C00P 1.857(3)
P007 C01C 1.867(3)
P008 C00I 1.865(3)
P008 C00S 1.860(3)
P008 C010 1.869(3)
P009 C01R 1.860(4)
P009 C01S 1.869(4)
P009 C01T 1.848(4)
Si0A C00X 1.837(3)
Si0A C02R 1.876(4)
Si0A C034 1.861(4)
Si0A C039 1.865(5)
Si0B C00Q 1.840(3)
Si0B C020 1.866(4)
Si0B C03A 1.860(5)
Si0B C03E 1.868(4)
S00C C011 1.739(4)
S00C C019 1.739(3)
S00D C016 1.739(4)
S00D C01V 1.735(4)
Si0E C027 1.821(3)
Si0E C03L 1.820(5)
Si0E C03N 1.771(8)
Si0E C40 1.893(10)
S00F C01N 1.731(4)
S00F C02L 1.741(4)
C00G H00G 0.9800
C00G C00K 1.533(4)
C00G C01F 1.533(4)
C00H H00H 0.9800
C00H C00Z 1.522(5)
C00H C018 1.536(5)
C00I H00I 0.9800
C00I C01J 1.532(5)
C00I C01K 1.526(5)
C00J H00J 0.9800
C00J C024 1.515(5)
C00J C02H 1.529(5)
C00K H00C 0.9700
C00K H00D 0.9700
C00K C01H 1.522(5)
C00L H00L 0.9800
C00L C015 1.534(5)
C00L C02F 1.535(5)
C00M H00M 0.9800
C00M C01X 1.533(4)
C00M C02G 1.526(5)
C00N H00N 0.9800
C00N C022 1.533(5)
C00N C02J 1.537(5)
C00O C00T 1.399(5)
C00O C012 1.443(5)
C00O C01N 1.395(5)
C00P H00P 0.9800
C00P C01P 1.524(4)
C00P C021 1.545(5)
C00Q C00W 1.296(5)
C00R C00U 1.403(5)
C00R C011 1.402(5)
C00R C013 1.436(4)
C00S H00S 0.9800
C00S C01B 1.531(4)
C00S C01U 1.534(4)
C00T H00T 0.9300
C00T C01I 1.380(5)
C00U H00U 0.9300
C00U C01G 1.375(5)
C00V H00V 0.9800
C00V C028 1.528(5)
C00V C02D 1.532(5)
C00W C012 1.444(5)
C00X C014 1.302(4)
C00Y C01D 1.433(5)
C00Y C01E 1.399(5)
C00Y C01V 1.406(5)
C00Z H00A 0.9700
C00Z H00B 0.9700
C00Z C023 1.534(5)
C010 H01V 0.9700
C010 H01W 0.9700
C010 C01Q 1.525(4)
C011 C02A 1.384(5)
C012 C02L 1.353(5)
C013 C014 1.451(4)
C013 C019 1.368(5)
C015 H01I 0.9700
C015 H01J 0.9700
C015 C03C 1.521(6)
C016 H016 0.9300
C016 C01D 1.358(5)
C017 C01D 1.437(4)
C017 C027 1.306(5)
C018 H01K 0.9700
C018 H01L 0.9700
C018 C02V 1.527(5)
C019 H019 0.9300
C01A H01M 0.9700
C01A H01N 0.9700
C01A C01O 1.529(4)
C01B H01X 0.9700
C01B H01Y 0.9700
C01B C01Z 1.529(5)
C01C H01A 0.9700
C01C H01B 0.9700
C01C C01T 1.534(5)
C01E H01E 0.9300
C01E C029 1.384(6)
C01F H01Z 0.9700
C01F H 0.9700
C01F C02C 1.521(5)
C01G H01O 0.9300
C01G C02N 1.399(6)
C01H H01 0.9700
C01H HA 0.9700
C01H C01M 1.521(5)
C01I H9BA 0.9300
C01I C026 1.393(6)
C01J H0CA 0.9700
C01J HB 0.9700
C01J C02Y 1.532(5)
C01K H1CA 0.9700
C01K HC 0.9700
C01K C02M 1.537(5)
C01L H2CA 0.9300
C01L C01N 1.393(5)
C01L C026 1.382(6)
C01M H3CA 0.9700
C01M HD 0.9700
C01M C02C 1.512(5)
C01O H01P 0.9700
C01O H01Q 0.9700
C01P H01C 0.9700
C01P H01D 0.9700
C01P C02O 1.522(5)
C01Q H4CA 0.9700
C01Q HE 0.9700
C01R H01R 0.9800
C01R H01F 0.9800
C01R C03I 1.558(7)
C01R C03K 1.440(7)
C01R C0AA 1.318(11)
C01R C4AA 1.695(13)
C01S H01S 0.9800
C01S C02E 1.530(5)
C01S C02Q 1.528(5)
C01T H01G 0.9700
C01T H01H 0.9700
C01U H5CA 0.9700
C01U HF 0.9700
C01U C025 1.519(5)
C01V C02S 1.401(6)
C01W H6CA 0.9700
C01W HG 0.9700
C01W C01Z 1.513(6)
C01W C025 1.530(5)
C01X H01T 0.9700
C01X H01U 0.9700
C01X C030 1.520(5)
C01Y H7CA 0.9700
C01Y HH 0.9700
C01Y C035 1.515(6)
C01Y C03B 1.508(6)
C01Z H8CA 0.9700
C01Z HI 0.9700
C020 H9CA 0.9600
C020 HJ 0.9600
C020 HK 0.9600
C021 H02A 0.9700
C021 H02B 0.9700
C021 C02Z 1.524(5)
C022 H02C 0.9700
C022 H02D 0.9700
C022 C02K 1.536(5)
C023 H02T 0.9700
C023 H02U 0.9700
C023 C02B 1.526(6)
C024 H0DA 0.9700
C024 HL 0.9700
C024 C03B 1.528(5)
C025 H1DA 0.9700
C025 HM 0.9700
C026 H026 0.9300
C028 H02V 0.9700
C028 H02X 0.9700
C028 C02I 1.521(5)
C029 H029 0.9300
C029 C02W 1.388(6)
C02A H02Y 0.9300
C02A C02N 1.381(7)
C02B H02Z 0.9700
C02B HN 0.9700
C02B C02V 1.509(6)
C02C H2DA 0.9700
C02C HO 0.9700
C02D H02 0.9700
C02D HP 0.9700
C02D C02U 1.528(6)
C02E H02E 0.9700
C02E H02F 0.9700
C02E C038 1.530(5)
C02F H5AA 0.9700
C02F HQ 0.9700
C02F C03D 1.535(6)
C02G H6AA 0.9700
C02G HR 0.9700
C02G C033 1.528(5)
C02H H3DA 0.9700
C02H HS 0.9700
C02H C035 1.532(5)
C02I H7AA 0.9700
C02I HT 0.9700
C02I C02P 1.517(6)
C02J H02G 0.9700
C02J H02H 0.9700
C02J C036 1.528(5)
C02K H02I 0.9700
C02K H02J 0.9700
C02K C02T 1.513(6)
C02L H4DA 0.9300
C02M H5DA 0.9700
C02M HU 0.9700
C02M C02X 1.525(6)
C02N H8AA 0.9300
C02O H02K 0.9700
C02O H02L 0.9700
C02O C031 1.525(6)
C02P H9AA 0.9700
C02P HV 0.9700
C02P C02U 1.504(6)
C02Q H02M 0.9700
C02Q H02N 0.9700
C02Q C037 1.529(6)
C02R H0BA 0.9600
C02R HW 0.9600
C02R HX 0.9600
C02S H02S 0.9300
C02S C02W 1.371(7)
C02T H02O 0.9700
C02T H02P 0.9700
C02T C036 1.510(6)
C02U H1BA 0.9700
C02U HY 0.9700
C02V H2BA 0.9700
C02V HZ 0.9700
C02W H02W 0.9300
C02X H6DA 0.9700
C02X H2EA 0.9700
C02X C02Y 1.510(6)
C02Y H7DA 0.9700
C02Y H3EA 0.9700
C02Z H02Q 0.9700
C02Z H02R 0.9700
C02Z C031 1.516(6)
C030 H03Z 0.9700
C030 H4EA 0.9700
C030 C03F 1.523(8)
C031 H03A 0.9700
C031 H03B 0.9700
C032 H03C 0.9700
C032 H03D 0.9700
C032 C037 1.523(6)
C032 C038 1.507(6)
C033 H03 0.9700
C033 H5EA 0.9700
C033 C03F 1.511(7)
C034 H3BA 0.9600
C034 H6EA 0.9600
C034 H7EA 0.9600
C035 H8DA 0.9700
C035 H8EA 0.9700
C036 H03E 0.9700
C036 H03F 0.9700
C037 H03G 0.9700
C037 H03H 0.9700
C038 H03I 0.9700
C038 H03J 0.9700
C039 H4BA 0.9600
C039 H9EA 0.9600
C039 H0FA 0.9600
C03A H9DA 0.9600
C03A H1FA 0.9600
C03A H2FA 0.9600
C03B H0EA 0.9700
C03B H3FA 0.9700
C03C H5BA 0.9700
C03C H4FA 0.9700
C03C C03G 1.518(7)
C03D H6BA 0.9700
C03D H5FA 0.9700
C03D C03G 1.532(8)
C03E H1EA 0.9600
C03E H6FA 0.9600
C03E H7FA 0.9600
C03F H7BA 0.9700
C03F H8FA 0.9700
C03G H8BA 0.9700
C03G H9FA 0.9700
C03H H03K 0.9700
C03H H03L 0.9700
C03H C03I 1.531(8)
C03H C03J 1.505(11)
C03I H03M 0.9700
C03I H03N 0.9700
C03J H03O 0.9700
C03J H03P 0.9700
C03J C03M 1.517(10)
C03K H03Q 0.9700
C03K H03R 0.9700
C03K C03M 1.527(8)
C03L H03S 0.9600
C03L H03T 0.9600
C03L H03U 0.9600
C03M H03V 0.9700
C03M H03W 0.9700
C03N H03X 0.9600
C03N H03Y 0.9600
C03N H0GA 0.9600
C40 H40A 0.9600
C40 H40B 0.9600
C40 H40C 0.9600
C0AA H0AA 0.9300
C0AA C1AA 1.52(2)
C1AA H1AA 0.9700
C1AA H1AB 0.9700
C1AA C2AA 1.54(2)
C2AA H2AA 0.9700
C2AA H2AB 0.9700
C2AA C3AA 1.50(2)
C3AA H3AA 0.9700
C3AA H3AB 0.9700
C3AA C4AA 1.517(18)
C4AA H4AA 0.9700
C4AA H4AB 0.9700

loop_
_exptl_oxdiff_crystal_face_indexfrac_h
_exptl_oxdiff_crystal_face_indexfrac_k
_exptl_oxdiff_crystal_face_indexfrac_l
_exptl_oxdiff_crystal_face_x
_exptl_oxdiff_crystal_face_y
_exptl_oxdiff_crystal_face_z
-7.1143 -1.1806 -3.3694 0.0798 0.3294 0.9408
-3.7225 1.1780 -19.7254 0.2275 0.9476 0.2245
7.1007 1.0848 4.2991 -0.0894 -0.3692 -0.9250
-0.6924 -2.2447 20.9769 -0.2125 -0.8874 0.4092
-6.4847 -3.5315 4.2927 -0.1702 -0.0311 0.9849
-0.9839 9.8441 -1.8264 0.9832 0.1824 0.0088
3.0067 1.9984 -17.9726 0.1242 0.6944 -0.6823
0.9946 -9.9953 1.9772 -0.9982 -0.1903 -0.0066
